data_7244652
loop_
_publ_author_name
'Ding, Min'
'Wang, Qian'
'Cheng, Hongtao'
'Bai, Junfeng'

_publ_section_title
;
 Synthesis, structure and highly selective C3H8/CH4 and C2H6/CH4
 adsorption of a (4,8)-c ternary flu-metal--organic framework based upon
 both [Sc4O2(COO)8] and [Cu4OCl6] clusters
;
_journal_name_full CrystEngComm
_journal_paper_doi 10.1039/D2CE00133K
_journal_year 2022
_chemical_formula_sum 'C48 H42 Cl12 Cu8 N8 O25 Sc4'
_chemical_formula_weight 2244.46
_space_group_IT_number 2
_space_group_name_Hall '-P 1'
_space_group_name_H-M_alt 'P -1'
_symmetry_cell_setting Triclinic'
_symmetry_space_group_name_H-M 'P -1'
_atom_sites_solution_hydrogens geom
_atom_sites_solution_primary direct
_atom_sites_solution_secondary difmap
_audit_creation_method SHELXL-97
_audit_update_record
;
2022-01-14 deposited with the CCDC.	2022-03-03 downloaded from the CCDC.
;
_cell_angle_alpha 82.881(2)
_cell_angle_beta 78.746(2)
_cell_angle_gamma 87.263(2)
_cell_formula_units_Z 2
_cell_length_a 19.6298(12)
_cell_length_b 20.2011(12)
_cell_length_c 20.3398(11)
_cell_measurement_reflns_used 9957
_cell_measurement_temperature 153(2)
_cell_measurement_theta_max 60.59
_cell_measurement_theta_min 2.20
_cell_volume 7847.2(8)
_computing_cell_refinement 'Bruker SAINT'
_computing_data_collection 'Bruker APEX2'
_computing_data_reduction 'Bruker SAINT'
_computing_molecular_graphics 'Bruker SHELXTL'
_computing_publication_material 'Bruker SHELXTL'
_computing_structure_refinement 'SHELXL-97 (Sheldrick, 1997)'
_computing_structure_solution 'SHELXS-97 (Sheldrick, 1990)'
_diffrn_ambient_temperature 153(2)
_diffrn_measured_fraction_theta_full 0.958
_diffrn_measured_fraction_theta_max 0.958
_diffrn_measurement_device_type 'Bruker APEX-II CCD'
_diffrn_measurement_method '\f and \w scans'
_diffrn_radiation_monochromator graphite
_diffrn_radiation_source 'fine-focus sealed tube'
_diffrn_radiation_type CuK\a
_diffrn_radiation_wavelength 1.54178
_diffrn_reflns_av_R_equivalents 0.0676
_diffrn_reflns_av_sigmaI/netI 0.0761
_diffrn_reflns_limit_h_max 22
_diffrn_reflns_limit_h_min -21
_diffrn_reflns_limit_k_max 22
_diffrn_reflns_limit_k_min -22
_diffrn_reflns_limit_l_max 19
_diffrn_reflns_limit_l_min -22
_diffrn_reflns_number 62440
_diffrn_reflns_theta_full 61.41
_diffrn_reflns_theta_max 61.41
_diffrn_reflns_theta_min 2.20
_exptl_absorpt_coefficient_mu 4.740
_exptl_absorpt_correction_T_max 0.7975
_exptl_absorpt_correction_T_min 0.6237
_exptl_absorpt_correction_type none
_exptl_crystal_colour yellow
_exptl_crystal_density_diffrn 0.950
_exptl_crystal_density_method 'not measured'
_exptl_crystal_description block
_exptl_crystal_F_000 2212
_exptl_crystal_size_max 0.11
_exptl_crystal_size_mid 0.08
_exptl_crystal_size_min 0.05
_refine_diff_density_max 1.282
_refine_diff_density_min -0.731
_refine_diff_density_rms 0.108
_refine_ls_extinction_method none
_refine_ls_goodness_of_fit_ref 1.066
_refine_ls_hydrogen_treatment mixed
_refine_ls_matrix_type full
_refine_ls_number_parameters 951
_refine_ls_number_reflns 23269
_refine_ls_number_restraints 0
_refine_ls_restrained_S_all 1.066
_refine_ls_R_factor_all 0.0837
_refine_ls_R_factor_gt 0.0695
_refine_ls_shift/su_max 0.002
_refine_ls_shift/su_mean 0.000
_refine_ls_structure_factor_coef Fsqd
_refine_ls_weighting_details 'calc w=1/[\s^2^(Fo^2^)+(0.1500P)^2^+0.0000P] where P=(Fo^2^+2Fc^2^)/3'
_refine_ls_weighting_scheme calc
_refine_ls_wR_factor_gt 0.2168
_refine_ls_wR_factor_ref 0.2312
_reflns_number_gt 17141
_reflns_number_total 23269
_reflns_threshold_expression >2sigma(I)
_cod_data_source_file d2ce00133k2.cif
_cod_data_source_block a_sqd
_cod_original_sg_symbol_H-M P-1
_cod_database_code 7244652
_platon_squeeze_void_probe_radius 1.20

loop_
_symmetry_equiv_pos_as_xyz
'x, y, z'
'-x, -y, -z'

loop_
_atom_site_label
_atom_site_type_symbol
_atom_site_fract_x
_atom_site_fract_y
_atom_site_fract_z
_atom_site_U_iso_or_equiv
_atom_site_adp_type
_atom_site_occupancy
_atom_site_symmetry_multiplicity
_atom_site_calc_flag
_atom_site_refinement_flags
_atom_site_disorder_assembly
_atom_site_disorder_group
Cu01 Cu 0.97093(4) 1.21415(4) -0.25527(4) 0.0388(2) Uani 1 1 d . . .
Cu02 Cu 0.86191(4) 1.13366(3) -0.14915(4) 0.0374(2) Uani 1 1 d . . .
Cu03 Cu 0.34426(4) 0.84147(3) 0.30497(4) 0.0382(2) Uani 1 1 d . . .
Cu04 Cu 0.45810(4) 0.75775(4) 0.36703(4) 0.0405(2) Uani 1 1 d . . .
Cu05 Cu 0.34419(4) 0.68827(4) 0.31611(4) 0.0411(2) Uani 1 1 d . . .
Cu06 Cu 0.45737(4) 0.76703(4) 0.21333(4) 0.0415(2) Uani 1 1 d . . .
Cu07 Cu 0.86163(4) 0.28855(4) -0.15802(4) 0.0421(2) Uani 1 1 d . . .
Cu08 Cu 1.02205(4) 0.79547(4) 0.10352(4) 0.0459(2) Uani 1 1 d . . .
Sc09 Sc 0.74340(5) 0.72099(4) -0.17976(4) 0.0305(2) Uani 1 1 d . . .
Sc0A Sc 0.25177(5) 1.26581(5) 0.33377(4) 0.0322(2) Uani 1 1 d . . .
Sc0B Sc 0.09252(5) 1.22900(5) 0.29257(5) 0.0350(2) Uani 1 1 d . . .
Sc0C Sc 0.57481(5) 0.73953(5) 0.77088(5) 0.0413(3) Uani 1 1 d . . .
Cl Cl 0.24904(8) 0.76735(8) 0.33009(12) 0.0771(6) Uani 1 1 d . . .
Cl1 Cl 0.40001(10) 0.65394(8) 0.41178(9) 0.0705(5) Uani 1 1 d . . .
Cl0D Cl 0.92794(8) 1.10829(7) -0.25968(7) 0.0511(4) Uani 1 1 d . . .
Cl2 Cl 0.40930(9) 0.66316(8) 0.20827(9) 0.0664(5) Uani 1 1 d . . .
Cl0E Cl 0.55500(8) 0.75940(10) 0.27377(7) 0.0637(5) Uani 1 1 d . . .
Cl3 Cl 0.76708(9) 1.21296(8) -0.13354(13) 0.0900(7) Uani 1 1 d . . .
Cl0F Cl 0.92508(8) 1.32466(7) -0.27022(8) 0.0570(4) Uani 1 1 d . . .
Cl4 Cl 0.91518(14) 0.30318(10) -0.06577(12) 0.0976(7) Uani 1 1 d . . .
Cl0G Cl 0.41222(8) 0.87700(7) 0.19398(8) 0.0581(4) Uani 1 1 d . . .
Cl0H Cl 1.07242(8) 1.20984(10) -0.19952(8) 0.0668(5) Uani 1 1 d . . .
Cl0I Cl 0.39867(9) 0.85781(8) 0.40044(8) 0.0646(4) Uani 1 1 d . . .
Cl00 Cl 0.92445(10) 1.09646(8) -0.06020(9) 0.0706(5) Uani 1 1 d . . .
O00P O 0.81623(18) 0.72779(16) -0.26875(15) 0.0355(8) Uani 1 1 d . . .
O00Q O 0.67747(18) 0.73049(17) -0.24575(16) 0.0361(8) Uani 1 1 d . . .
O00R O 0.82505(19) 0.71868(17) -0.12131(16) 0.0404(9) Uani 1 1 d . . .
O00S O 0.90989(19) 0.77717(17) -0.19091(17) 0.0395(8) Uani 1 1 d . . .
O00T O 0.91763(17) 1.20950(16) -0.16617(16) 0.0331(8) Uani 1 1 d . . .
O00U O 0.14203(18) 1.13401(17) 0.30938(17) 0.0381(8) Uani 1 1 d . . .
O00V O 0.6649(2) 0.71705(17) -0.09067(16) 0.0409(9) Uani 1 1 d . . .
O00W O 0.40040(17) 0.76381(16) 0.30167(16) 0.0349(8) Uani 1 1 d . . .
O00X O 0.7445(2) 0.82434(17) -0.17167(17) 0.0413(9) Uani 1 1 d . . .
O00Y O 1.1746(2) 1.25834(19) -0.57421(17) 0.0443(9) Uani 1 1 d . . .
O00Z O 0.7474(2) 0.61682(16) -0.16436(18) 0.0432(9) Uani 1 1 d . . .
O010 O 0.67198(19) 0.74737(19) 0.60326(18) 0.0451(9) Uani 1 1 d . . .
O011 O 1.07696(19) 1.23031(19) -0.60146(17) 0.0445(9) Uani 1 1 d . . .
O012 O 0.2382(2) 1.16030(17) 0.34289(17) 0.0418(9) Uani 1 1 d . . .
O013 O 0.56164(19) 0.7335(2) -0.12250(17) 0.0479(10) Uani 1 1 d . . .
O014 O 0.5670(2) 0.7481(2) 0.66886(18) 0.0571(11) Uani 1 1 d . . .
O015 O 0.2429(2) 0.36671(18) 0.33918(18) 0.0514(10) Uani 1 1 d . . .
O017 O 0.6414(2) 0.87373(19) -0.1390(2) 0.0582(11) Uani 1 1 d . . .
O019 O 0.5607(2) 0.6350(2) 0.7779(2) 0.0627(12) Uani 1 1 d . . .
H01A H 0.5989 0.6138 0.7852 0.094 Uiso 1 1 d R . .
H01B H 0.5557 0.6245 0.7387 0.094 Uiso 1 1 d R . .
O01B O 0.5749(2) 0.8447(2) 0.7681(2) 0.0635(11) Uani 1 1 d . . .
H01C H 0.5720 0.8558 0.8089 0.095 Uiso 1 1 d R . .
H01D H 0.5368 0.8620 0.7557 0.095 Uiso 1 1 d R . .
O01D O 0.4628(2) 0.7492(3) 0.7865(2) 0.0715(14) Uani 1 1 d . . .
H01E H 0.4337 0.7699 0.8192 0.107 Uiso 1 1 d R . .
H01F H 0.4333 0.7336 0.7624 0.107 Uiso 1 1 d R . .
O01G O 0.6460(2) 0.5682(2) -0.1538(3) 0.0701(13) Uani 1 1 d . . .
O01H O 0.1416(3) 0.4146(2) 0.3208(3) 0.0725(13) Uani 1 1 d . . .
O01I O 0.0488(3) 1.3274(2) 0.2890(2) 0.0742(14) Uani 1 1 d . . .
H01G H 0.0479 1.3462 0.3284 0.111 Uiso 1 1 d R . .
H01H H 0.0022 1.3287 0.2869 0.111 Uiso 1 1 d R . .
O01L O -0.0072(2) 1.1859(3) 0.3125(2) 0.0720(14) Uani 1 1 d . . .
H01I H -0.0376 1.1782 0.3532 0.108 Uiso 1 1 d R . .
H01J H -0.0304 1.1713 0.2820 0.108 Uiso 1 1 d R . .
N016 N 0.8086(2) 1.0510(2) -0.1397(2) 0.0381(10) Uani 1 1 d . . .
N018 N 0.5106(2) 0.7529(2) 0.4412(2) 0.0432(11) Uani 1 1 d . . .
N01A N 0.2938(2) 0.9269(2) 0.3091(2) 0.0389(10) Uani 1 1 d . . .
N01C N 0.8098(3) 0.3738(2) -0.1525(2) 0.0450(11) Uani 1 1 d . . .
N01E N 0.2926(2) 0.6056(2) 0.3261(2) 0.0434(11) Uani 1 1 d . . .
N01F N 0.9670(3) 0.7937(3) 0.0324(2) 0.0502(12) Uani 1 1 d . . .
N01J N 1.0188(2) 1.2210(2) -0.3504(2) 0.0433(11) Uani 1 1 d . . .
N01N N 0.5076(3) 0.7652(2) 0.1210(2) 0.0496(12) Uani 1 1 d . . .
C01K C 0.8788(3) 0.7529(3) -0.1335(3) 0.0362(12) Uani 1 1 d . . .
C01M C 0.2318(3) 1.0527(2) 0.3185(2) 0.0352(12) Uani 1 1 d . . .
C01O C 0.6068(3) 0.7482(3) 0.6129(3) 0.0469(14) Uani 1 1 d . . .
C01P C 0.5737(3) 0.7505(3) 0.5518(2) 0.0385(12) Uani 1 1 d . . .
C01Q C 0.6012(3) 0.7304(3) -0.0804(3) 0.0401(13) Uani 1 1 d . . .
C01R C 0.2009(3) 1.1211(2) 0.3239(2) 0.0350(12) Uani 1 1 d . . .
C01S C 1.0798(3) 1.2346(3) -0.4868(3) 0.0414(13) Uani 1 1 d . . .
C01T C 0.7058(3) 0.8717(3) -0.1516(3) 0.0414(13) Uani 1 1 d . . .
C01U C 1.1135(3) 1.2414(3) -0.5597(3) 0.0391(12) Uani 1 1 d . . .
C01V C 0.1930(3) 0.9981(2) 0.3139(3) 0.0375(12) Uani 1 1 d . . .
H01V H 0.1446 1.0032 0.3140 0.045 Uiso 1 1 calc R . .
C01W C 0.9086(3) 0.7685(3) -0.0743(3) 0.0426(13) Uani 1 1 d . . .
C01X C 0.8137(3) 0.9341(2) -0.1476(3) 0.0393(12) Uani 1 1 d . . .
H01X H 0.8405 0.8938 -0.1513 0.047 Uiso 1 1 calc R . .
C01Y C 0.7429(3) 0.9350(2) -0.1447(3) 0.0365(12) Uani 1 1 d . . .
C01Z C 0.7450(3) 0.4995(3) -0.1555(3) 0.0407(13) Uani 1 1 d . . .
C020 C 0.2262(3) 0.9363(3) 0.3093(3) 0.0432(13) Uani 1 1 d . . .
H020 H 0.1996 0.8992 0.3062 0.052 Uiso 1 1 calc R . .
C021 C 0.5679(3) 0.7446(3) -0.0108(3) 0.0419(13) Uani 1 1 d . . .
C022 C 0.8787(3) 0.7437(3) -0.0087(3) 0.0554(16) Uani 1 1 d . . .
H022 H 0.8376 0.7185 0.0002 0.066 Uiso 1 1 calc R . .
C023 C 0.2267(3) 0.6022(3) 0.3237(3) 0.0431(13) Uani 1 1 d . . .
H023 H 0.1998 0.6425 0.3206 0.052 Uiso 1 1 calc R . .
C024 C 0.8443(3) 0.9932(3) -0.1452(3) 0.0413(13) Uani 1 1 d . . .
H024 H 0.8931 0.9931 -0.1475 0.050 Uiso 1 1 calc R . .
C025 C 0.7098(4) 0.5677(3) -0.1590(3) 0.0483(15) Uani 1 1 d . . .
C026 C 0.5016(3) 0.7470(3) 0.5599(3) 0.0516(15) Uani 1 1 d . . .
H026 H 0.4730 0.7448 0.6035 0.062 Uiso 1 1 calc R . .
C027 C 0.3016(3) 1.0425(3) 0.3158(3) 0.0440(14) Uani 1 1 d . . .
H027 H 0.3293 1.0791 0.3181 0.053 Uiso 1 1 calc R . .
C028 C 0.1945(3) 0.5420(3) 0.3256(3) 0.0422(13) Uani 1 1 d . . .
H028 H 0.1465 0.5410 0.3241 0.051 Uiso 1 1 calc R . .
C029 C 0.5776(3) 0.7554(3) 0.4342(3) 0.0545(16) Uani 1 1 d . . .
H029 H 0.6046 0.7589 0.3898 0.065 Uiso 1 1 calc R . .
C02A C 0.2336(3) 0.4839(3) 0.3295(3) 0.0456(14) Uani 1 1 d . . .
C02B C 0.7403(3) 1.0510(2) -0.1361(3) 0.0422(13) Uani 1 1 d . . .
H02B H 0.7148 1.0919 -0.1321 0.051 Uiso 1 1 calc R . .
C02C C 0.6119(3) 0.7534(4) 0.4878(3) 0.0585(17) Uani 1 1 d . . .
H02C H 0.6612 0.7541 0.4802 0.070 Uiso 1 1 calc R . .
C02D C 0.6069(3) 0.7357(3) 0.0408(3) 0.0546(16) Uani 1 1 d . . .
H02D H 0.6547 0.7227 0.0313 0.066 Uiso 1 1 calc R . .
C02E C 0.2017(3) 0.4163(3) 0.3298(3) 0.0465(14) Uani 1 1 d . . .
C02F C 0.3326(3) 0.9804(3) 0.3098(3) 0.0453(14) Uani 1 1 d . . .
H02F H 0.3815 0.9751 0.3062 0.054 Uiso 1 1 calc R . .
C02G C 1.1183(3) 1.2410(3) -0.4385(3) 0.0512(15) Uani 1 1 d . . .
H02G H 1.1666 1.2495 -0.4511 0.061 Uiso 1 1 calc R . .
C02H C 0.7051(3) 0.9947(3) -0.1381(3) 0.0431(13) Uani 1 1 d . . .
H02H H 0.6562 0.9963 -0.1351 0.052 Uiso 1 1 calc R . .
C02I C 0.7421(3) 0.3802(3) -0.1522(3) 0.0461(14) Uani 1 1 d . . .
H02I H 0.7162 0.3413 -0.1505 0.055 Uiso 1 1 calc R . .
C02J C 1.0855(3) 1.2347(3) -0.3705(3) 0.0531(16) Uani 1 1 d . . .
H02J H 1.1121 1.2405 -0.3374 0.064 Uiso 1 1 calc R . .
C02K C 0.7082(3) 0.4420(3) -0.1544(3) 0.0524(15) Uani 1 1 d . . .
H02K H 0.6599 0.4451 -0.1551 0.063 Uiso 1 1 calc R . .
C02L C 0.9669(4) 0.8057(3) -0.0846(3) 0.0624(19) Uani 1 1 d . . .
H02L H 0.9873 0.8243 -0.1289 0.075 Uiso 1 1 calc R . .
C02M C 0.3308(3) 0.5484(3) 0.3296(3) 0.0522(15) Uani 1 1 d . . .
H02M H 0.3790 0.5505 0.3302 0.063 Uiso 1 1 calc R . .
C02N C 0.3022(3) 0.4875(3) 0.3324(3) 0.0526(15) Uani 1 1 d . . .
H02N H 0.3300 0.4479 0.3364 0.063 Uiso 1 1 calc R . .
C02O C 1.0108(3) 1.2200(3) -0.4656(3) 0.0514(15) Uani 1 1 d . . .
H02O H 0.9830 1.2146 -0.4979 0.062 Uiso 1 1 calc R . .
C02P C 0.8461(3) 0.4295(3) -0.1550(3) 0.0519(15) Uani 1 1 d . . .
H02P H 0.8945 0.4255 -0.1553 0.062 Uiso 1 1 calc R . .
C02Q C 0.9100(3) 0.7568(4) 0.0424(3) 0.0596(18) Uani 1 1 d . . .
H02Q H 0.8906 0.7388 0.0872 0.072 Uiso 1 1 calc R . .
C02R C 0.8145(3) 0.4924(3) -0.1572(3) 0.0543(16) Uani 1 1 d . . .
H02R H 0.8415 0.5308 -0.1600 0.065 Uiso 1 1 calc R . .
C02S C 0.5007(3) 0.7659(4) 0.0053(3) 0.0613(17) Uani 1 1 d . . .
H02S H 0.4736 0.7740 -0.0289 0.074 Uiso 1 1 calc R . .
C02T C 0.5750(3) 0.7460(3) 0.1052(3) 0.0562(16) Uani 1 1 d . . .
H02T H 0.6015 0.7394 0.1399 0.067 Uiso 1 1 calc R . .
C02U C 0.4733(3) 0.7467(4) 0.5040(3) 0.0660(19) Uani 1 1 d . . .
H02U H 0.4246 0.7419 0.5099 0.079 Uiso 1 1 calc R . .
C02V C 0.9956(4) 0.8158(4) -0.0311(3) 0.070(2) Uani 1 1 d . . .
H02V H 1.0377 0.8394 -0.0392 0.084 Uiso 1 1 calc R . .
C02W C 0.9815(3) 1.2130(4) -0.3977(3) 0.0574(17) Uani 1 1 d . . .
H02W H 0.9339 1.2024 -0.3840 0.069 Uiso 1 1 calc R . .
C02X C 0.4715(3) 0.7757(4) 0.0706(3) 0.071(2) Uani 1 1 d . . .
H02X H 0.4244 0.7905 0.0805 0.086 Uiso 1 1 calc R . .

loop_
_atom_site_aniso_label
_atom_site_aniso_U_11
_atom_site_aniso_U_22
_atom_site_aniso_U_33
_atom_site_aniso_U_23
_atom_site_aniso_U_13
_atom_site_aniso_U_12
Cu01 0.0441(5) 0.0510(5) 0.0237(4) -0.0042(3) -0.0112(3) -0.0067(3)
Cu02 0.0426(5) 0.0351(4) 0.0392(4) -0.0054(3) -0.0168(3) -0.0068(3)
Cu03 0.0391(5) 0.0366(4) 0.0423(5) -0.0064(3) -0.0141(4) -0.0022(3)
Cu04 0.0384(5) 0.0598(5) 0.0287(4) -0.0064(3) -0.0179(3) -0.0046(4)
Cu05 0.0410(5) 0.0387(4) 0.0481(5) -0.0039(3) -0.0192(4) -0.0060(3)
Cu06 0.0417(5) 0.0592(5) 0.0264(4) -0.0080(3) -0.0115(3) 0.0006(4)
Cu07 0.0471(5) 0.0354(4) 0.0461(5) -0.0051(3) -0.0139(4) -0.0032(3)
Cu08 0.0504(5) 0.0635(5) 0.0299(4) -0.0021(4) -0.0214(4) -0.0153(4)
Sc09 0.0382(6) 0.0334(5) 0.0241(5) -0.0050(4) -0.0141(4) -0.0044(4)
Sc0A 0.0389(6) 0.0383(5) 0.0235(5) -0.0065(4) -0.0135(4) -0.0048(4)
Sc0B 0.0404(6) 0.0446(6) 0.0239(5) -0.0070(4) -0.0140(4) 0.0005(4)
Sc0C 0.0372(6) 0.0646(7) 0.0268(5) -0.0095(5) -0.0137(4) -0.0066(5)
Cl 0.0481(9) 0.0436(8) 0.1405(18) -0.0099(9) -0.0193(10) -0.0061(7)
Cl1 0.0952(13) 0.0630(10) 0.0637(10) 0.0100(8) -0.0461(10) -0.0244(9)
Cl0D 0.0588(9) 0.0557(8) 0.0424(8) -0.0123(6) -0.0107(7) -0.0152(7)
Cl2 0.0651(11) 0.0715(10) 0.0655(10) -0.0241(8) -0.0056(8) -0.0191(8)
Cl0E 0.0391(8) 0.1194(14) 0.0365(8) -0.0115(8) -0.0155(6) -0.0013(8)
Cl3 0.0522(10) 0.0425(9) 0.172(2) -0.0059(11) -0.0160(12) -0.0058(7)
Cl0F 0.0597(10) 0.0524(8) 0.0543(9) 0.0077(7) -0.0090(7) 0.0018(7)
Cl4 0.139(2) 0.0809(13) 0.0970(15) -0.0356(11) -0.0724(15) 0.0256(12)
Cl0G 0.0661(10) 0.0572(9) 0.0473(9) 0.0050(7) -0.0100(7) 0.0048(7)
Cl0H 0.0458(9) 0.1180(14) 0.0419(8) -0.0023(8) -0.0237(7) -0.0101(8)
Cl0I 0.0784(12) 0.0671(10) 0.0605(10) -0.0207(8) -0.0379(9) 0.0118(8)
Cl00 0.1015(14) 0.0611(9) 0.0616(10) 0.0094(8) -0.0516(10) -0.0214(9)
O00P 0.044(2) 0.047(2) 0.0216(17) -0.0080(14) -0.0162(15) -0.0064(16)
O00Q 0.040(2) 0.048(2) 0.0237(18) -0.0086(15) -0.0109(15) -0.0025(15)
O00R 0.052(2) 0.048(2) 0.0274(19) -0.0051(15) -0.0214(17) -0.0056(18)
O00S 0.052(2) 0.049(2) 0.0249(19) -0.0079(16) -0.0197(17) -0.0072(17)
O00T 0.039(2) 0.0384(18) 0.0261(18) -0.0027(14) -0.0161(15) -0.0071(15)
O00U 0.038(2) 0.0405(19) 0.037(2) -0.0018(15) -0.0108(16) -0.0013(15)
O00V 0.051(3) 0.048(2) 0.0247(19) -0.0017(15) -0.0100(17) -0.0039(17)
O00W 0.0333(19) 0.0453(19) 0.0297(18) -0.0051(15) -0.0131(15) -0.0065(15)
O00X 0.053(2) 0.038(2) 0.037(2) -0.0117(16) -0.0104(17) -0.0062(17)
O00Y 0.049(2) 0.060(2) 0.0256(19) -0.0094(16) -0.0056(17) -0.0116(18)
O00Z 0.064(3) 0.0259(18) 0.042(2) -0.0018(15) -0.0141(18) -0.0063(17)
O010 0.039(2) 0.069(2) 0.034(2) -0.0115(18) -0.0207(17) -0.0044(18)
O011 0.051(2) 0.064(2) 0.0240(19) -0.0111(17) -0.0142(17) -0.0054(18)
O012 0.056(2) 0.0391(19) 0.036(2) -0.0072(16) -0.0195(18) -0.0050(17)
O013 0.043(2) 0.079(3) 0.0258(19) -0.0091(18) -0.0119(17) -0.0094(19)
O014 0.041(2) 0.113(4) 0.023(2) -0.014(2) -0.0151(18) -0.009(2)
O015 0.084(3) 0.037(2) 0.039(2) -0.0082(17) -0.018(2) -0.010(2)
O017 0.048(3) 0.045(2) 0.086(3) -0.018(2) -0.016(2) -0.0082(18)
O019 0.062(3) 0.068(3) 0.069(3) -0.011(2) -0.034(2) -0.017(2)
O01B 0.062(3) 0.071(3) 0.062(3) -0.008(2) -0.025(2) 0.002(2)
O01D 0.035(2) 0.129(4) 0.056(3) -0.017(3) -0.016(2) -0.003(2)
O01G 0.056(3) 0.047(2) 0.111(4) 0.001(2) -0.031(3) 0.002(2)
O01H 0.070(3) 0.053(3) 0.101(4) -0.006(2) -0.031(3) -0.024(2)
O01I 0.082(4) 0.075(3) 0.062(3) -0.006(2) -0.013(3) 0.030(3)
O01L 0.054(3) 0.118(4) 0.050(3) -0.012(3) -0.016(2) -0.029(3)
N016 0.044(3) 0.032(2) 0.046(3) -0.0085(19) -0.025(2) -0.0041(19)
N018 0.037(3) 0.075(3) 0.022(2) -0.010(2) -0.013(2) -0.004(2)
N01A 0.032(2) 0.038(2) 0.050(3) -0.006(2) -0.017(2) 0.0019(18)
N01C 0.055(3) 0.033(2) 0.049(3) -0.007(2) -0.016(2) 0.000(2)
N01E 0.045(3) 0.040(2) 0.050(3) -0.005(2) -0.020(2) -0.011(2)
N01F 0.056(3) 0.074(3) 0.026(2) -0.009(2) -0.018(2) -0.014(3)
N01J 0.054(3) 0.055(3) 0.025(2) -0.004(2) -0.018(2) -0.005(2)
N01N 0.065(4) 0.062(3) 0.027(2) -0.011(2) -0.019(2) 0.004(2)
C01K 0.039(3) 0.043(3) 0.033(3) -0.004(2) -0.021(2) -0.003(2)
C01M 0.035(3) 0.044(3) 0.027(3) 0.000(2) -0.010(2) -0.010(2)
C01O 0.054(4) 0.062(4) 0.035(3) -0.013(3) -0.026(3) -0.009(3)
C01P 0.035(3) 0.063(3) 0.022(3) -0.004(2) -0.017(2) -0.005(2)
C01Q 0.054(4) 0.038(3) 0.030(3) -0.002(2) -0.011(3) -0.009(2)
C01R 0.051(3) 0.036(3) 0.019(2) 0.000(2) -0.010(2) -0.013(2)
C01S 0.050(3) 0.047(3) 0.029(3) -0.007(2) -0.009(2) -0.006(2)
C01T 0.056(4) 0.038(3) 0.034(3) -0.005(2) -0.017(3) -0.013(3)
C01U 0.052(4) 0.039(3) 0.026(3) -0.004(2) -0.008(3) 0.002(2)
C01V 0.042(3) 0.037(3) 0.038(3) -0.002(2) -0.020(2) 0.000(2)
C01W 0.045(3) 0.059(3) 0.029(3) -0.007(2) -0.018(2) -0.005(3)
C01X 0.051(3) 0.030(3) 0.044(3) -0.010(2) -0.024(3) 0.005(2)
C01Y 0.045(3) 0.032(3) 0.036(3) -0.007(2) -0.013(2) -0.009(2)
C01Z 0.043(3) 0.037(3) 0.044(3) -0.008(2) -0.011(3) -0.006(2)
C020 0.048(4) 0.043(3) 0.041(3) -0.004(2) -0.014(3) -0.007(3)
C021 0.048(4) 0.055(3) 0.027(3) -0.007(2) -0.011(2) -0.012(3)
C022 0.050(4) 0.091(5) 0.030(3) -0.008(3) -0.016(3) -0.022(3)
C023 0.049(4) 0.036(3) 0.044(3) -0.006(2) -0.010(3) 0.002(2)
C024 0.042(3) 0.039(3) 0.048(3) -0.005(2) -0.020(3) -0.009(2)
C025 0.067(4) 0.038(3) 0.043(3) -0.004(2) -0.018(3) 0.005(3)
C026 0.049(4) 0.087(4) 0.022(3) -0.003(3) -0.015(3) -0.007(3)
C027 0.049(4) 0.039(3) 0.049(3) -0.005(2) -0.017(3) -0.019(2)
C028 0.037(3) 0.050(3) 0.042(3) -0.012(3) -0.010(2) -0.005(2)
C029 0.045(4) 0.091(5) 0.030(3) -0.005(3) -0.016(3) -0.002(3)
C02A 0.061(4) 0.036(3) 0.042(3) -0.008(2) -0.012(3) -0.008(3)
C02B 0.057(4) 0.029(3) 0.045(3) -0.007(2) -0.021(3) 0.002(2)
C02C 0.044(4) 0.094(5) 0.046(4) -0.017(3) -0.023(3) -0.007(3)
C02D 0.045(4) 0.084(4) 0.035(3) -0.006(3) -0.009(3) 0.000(3)
C02E 0.051(4) 0.047(3) 0.042(3) -0.010(3) -0.004(3) -0.005(3)
C02F 0.038(3) 0.035(3) 0.067(4) -0.008(3) -0.017(3) -0.005(2)
C02G 0.039(3) 0.086(4) 0.030(3) -0.006(3) -0.007(3) -0.018(3)
C02H 0.040(3) 0.050(3) 0.041(3) -0.010(3) -0.010(3) -0.001(3)
C02I 0.043(3) 0.041(3) 0.056(4) -0.007(3) -0.011(3) -0.006(2)
C02J 0.063(4) 0.079(4) 0.024(3) -0.007(3) -0.019(3) -0.021(3)
C02K 0.055(4) 0.047(3) 0.059(4) -0.005(3) -0.018(3) -0.009(3)
C02L 0.073(5) 0.088(5) 0.034(3) 0.002(3) -0.026(3) -0.036(4)
C02M 0.039(3) 0.038(3) 0.081(5) -0.006(3) -0.016(3) -0.002(2)
C02N 0.059(4) 0.037(3) 0.068(4) -0.011(3) -0.025(3) 0.004(3)
C02O 0.044(4) 0.082(4) 0.032(3) -0.012(3) -0.012(3) -0.003(3)
C02P 0.039(3) 0.039(3) 0.082(5) -0.016(3) -0.015(3) -0.011(2)
C02Q 0.046(4) 0.105(5) 0.032(3) -0.007(3) -0.009(3) -0.032(3)
C02R 0.059(4) 0.032(3) 0.075(4) -0.009(3) -0.016(3) -0.010(3)
C02S 0.051(4) 0.100(5) 0.034(3) -0.007(3) -0.013(3) 0.006(3)
C02T 0.050(4) 0.098(5) 0.025(3) -0.012(3) -0.015(3) -0.001(3)
C02U 0.043(4) 0.115(6) 0.043(4) -0.009(4) -0.013(3) -0.015(4)
C02V 0.082(5) 0.099(5) 0.036(4) 0.008(3) -0.029(3) -0.051(4)
C02W 0.043(4) 0.097(5) 0.032(3) -0.003(3) -0.008(3) -0.013(3)
C02X 0.040(4) 0.138(7) 0.040(4) -0.023(4) -0.015(3) 0.024(4)

loop_
_atom_type_symbol
_atom_type_description
_atom_type_scat_dispersion_real
_atom_type_scat_dispersion_imag
_atom_type_scat_source
C C 0.0181 0.0091 'International Tables Vol C Tables 4.2.6.8 and 6.1.1.4'
H H 0.0000 0.0000 'International Tables Vol C Tables 4.2.6.8 and 6.1.1.4'
Cl Cl 0.3639 0.7018 'International Tables Vol C Tables 4.2.6.8 and 6.1.1.4'
Cu Cu -1.9646 0.5888 'International Tables Vol C Tables 4.2.6.8 and 6.1.1.4'
N N 0.0311 0.0180 'International Tables Vol C Tables 4.2.6.8 and 6.1.1.4'
O O 0.0492 0.0322 'International Tables Vol C Tables 4.2.6.8 and 6.1.1.4'
Sc Sc 0.3119 1.5331 'International Tables Vol C Tables 4.2.6.8 and 6.1.1.4'

loop_
_geom_angle_atom_site_label_1
_geom_angle_atom_site_label_2
_geom_angle_atom_site_label_3
_geom_angle
_geom_angle_site_symmetry_1
_geom_angle_site_symmetry_3
_geom_angle_publ_flag
O00T Cu01 N01J 175.11(17) . . ?
O00T Cu01 Cl0D 86.52(10) . . ?
N01J Cu01 Cl0D 92.49(14) . . ?
O00T Cu01 Cl0F 85.91(11) . . ?
N01J Cu01 Cl0F 91.34(14) . . ?
Cl0D Cu01 Cl0F 133.75(6) . . ?
O00T Cu01 Cl0H 84.94(10) . . ?
N01J Cu01 Cl0H 99.84(14) . . ?
Cl0D Cu01 Cl0H 113.49(7) . . ?
Cl0F Cu01 Cl0H 111.16(7) . . ?
O00T Cu02 N016 174.32(17) . . ?
O00T Cu02 Cl3 84.38(11) . . ?
N016 Cu02 Cl3 99.21(14) . . ?
O00T Cu02 Cl00 86.27(10) . . ?
N016 Cu02 Cl00 95.51(13) . . ?
Cl3 Cu02 Cl00 121.42(9) . . ?
O00T Cu02 Cl0D 83.74(11) . . ?
N016 Cu02 Cl0D 90.59(14) . . ?
Cl3 Cu02 Cl0D 124.79(8) . . ?
Cl00 Cu02 Cl0D 111.29(7) . . ?
O00W Cu03 N01A 174.43(16) . . ?
O00W Cu03 Cl 85.34(11) . . ?
N01A Cu03 Cl 100.00(13) . . ?
O00W Cu03 Cl0G 85.42(11) . . ?
N01A Cu03 Cl0G 92.60(14) . . ?
Cl Cu03 Cl0G 126.60(7) . . ?
O00W Cu03 Cl0I 83.89(10) . . ?
N01A Cu03 Cl0I 92.27(13) . . ?
Cl Cu03 Cl0I 115.75(8) . . ?
Cl0G Cu03 Cl0I 115.31(7) . . ?
O00W Cu04 N018 174.82(17) . . ?
O00W Cu04 Cl0I 85.21(11) . . ?
N018 Cu04 Cl0I 91.32(15) . . ?
O00W Cu04 Cl0E 86.58(11) . . ?
N018 Cu04 Cl0E 98.52(14) . . ?
Cl0I Cu04 Cl0E 121.96(7) . . ?
O00W Cu04 Cl1 85.19(11) . . ?
N018 Cu04 Cl1 92.96(14) . . ?
Cl0I Cu04 Cl1 116.56(8) . . ?
Cl0E Cu04 Cl1 119.79(8) . . ?
O00W Cu05 N01E 174.83(18) . . ?
O00W Cu05 Cl 84.85(11) . . ?
N01E Cu05 Cl 99.75(15) . . ?
O00W Cu05 Cl2 84.90(11) . . ?
N01E Cu05 Cl2 90.54(15) . . ?
Cl Cu05 Cl2 124.32(8) . . ?
O00W Cu05 Cl1 85.34(11) . . ?
N01E Cu05 Cl1 94.46(14) . . ?
Cl Cu05 Cl1 118.14(8) . . ?
Cl2 Cu05 Cl1 115.29(8) . . ?
O00W Cu06 N01N 173.99(18) . . ?
O00W Cu06 Cl2 85.61(11) . . ?
N01N Cu06 Cl2 89.26(15) . . ?
O00W Cu06 Cl0G 86.25(11) . . ?
N01N Cu06 Cl0G 94.72(15) . . ?
Cl2 Cu06 Cl0G 130.47(7) . . ?
O00W Cu06 Cl0E 84.68(10) . . ?
N01N Cu06 Cl0E 100.32(15) . . ?
Cl2 Cu06 Cl0E 114.16(7) . . ?
Cl0G Cu06 Cl0E 113.56(7) . . ?
O00T Cu07 N01C 175.90(17) 1_545 . ?
O00T Cu07 Cl4 86.21(10) 1_545 . ?
N01C Cu07 Cl4 92.75(14) . . ?
O00T Cu07 Cl3 83.99(10) 1_545 1_545 ?
N01C Cu07 Cl3 100.02(15) . 1_545 ?
Cl4 Cu07 Cl3 115.86(10) . 1_545 ?
O00T Cu07 Cl0F 84.60(10) 1_545 1_545 ?
N01C Cu07 Cl0F 92.37(14) . 1_545 ?
Cl4 Cu07 Cl0F 117.20(9) . 1_545 ?
Cl3 Cu07 Cl0F 124.58(8) 1_545 1_545 ?
O00T Cu08 N01F 173.36(19) 2_775 . ?
O00T Cu08 Cl0H 86.80(11) 2_775 2_775 ?
N01F Cu08 Cl0H 98.28(15) . 2_775 ?
O00T Cu08 Cl4 85.17(11) 2_775 2_765 ?
N01F Cu08 Cl4 88.50(16) . 2_765 ?
Cl0H Cu08 Cl4 122.37(9) 2_775 2_765 ?
O00T Cu08 Cl00 84.65(10) 2_775 2_775 ?
N01F Cu08 Cl00 96.53(15) . 2_775 ?
Cl0H Cu08 Cl00 118.68(8) 2_775 2_775 ?
Cl4 Cu08 Cl00 117.16(9) 2_765 2_775 ?
O00Q Sc09 O00P 81.40(13) . . ?
O00Q Sc09 O00Z 97.28(14) . . ?
O00P Sc09 O00Z 94.65(14) . . ?
O00Q Sc09 O00X 94.91(14) . . ?
O00P Sc09 O00X 93.47(14) . . ?
O00Z Sc09 O00X 166.24(14) . . ?
O00Q Sc09 O00V 96.10(14) . . ?
O00P Sc09 O00V 177.11(14) . . ?
O00Z Sc09 O00V 87.08(14) . . ?
O00X Sc09 O00V 85.29(14) . . ?
O00Q Sc09 O00R 171.37(14) . . ?
O00P Sc09 O00R 90.81(13) . . ?
O00Z Sc09 O00R 86.99(14) . . ?
O00X Sc09 O00R 81.80(14) . . ?
O00V Sc09 O00R 91.59(14) . . ?
O00Q Sc09 Sc0A 40.51(10) . 2_675 ?
O00P Sc09 Sc0A 40.91(9) . 2_675 ?
O00Z Sc09 Sc0A 96.73(10) . 2_675 ?
O00X Sc09 Sc0A 96.68(10) . 2_675 ?
O00V Sc09 Sc0A 136.61(10) . 2_675 ?
O00R Sc09 Sc0A 131.69(10) . 2_675 ?
O00Q Sc09 Sc0C 24.70(10) . 1_554 ?
O00P Sc09 Sc0C 105.99(9) . 1_554 ?
O00Z Sc09 Sc0C 97.33(11) . 1_554 ?
O00X Sc09 Sc0C 91.09(11) . 1_554 ?
O00V Sc09 Sc0C 71.46(10) . 1_554 ?
O00R Sc09 Sc0C 162.18(10) . 1_554 ?
Sc0A Sc09 Sc0C 65.17(3) 2_675 1_554 ?
O00Q Sc09 Sc0B 100.95(10) . 2_675 ?
O00P Sc09 Sc0B 24.16(9) . 2_675 ?
O00Z Sc09 Sc0B 105.98(11) . 2_675 ?
O00X Sc09 Sc0B 77.80(10) . 2_675 ?
O00V Sc09 Sc0B 156.85(10) . 2_675 ?
O00R Sc09 Sc0B 70.60(10) . 2_675 ?
Sc0A Sc09 Sc0B 62.06(3) 2_675 2_675 ?
Sc0C Sc09 Sc0B 123.98(3) 1_554 2_675 ?
O00Q Sc0A O00P 81.80(13) 2_675 2_675 ?
O00Q Sc0A O015 97.05(15) 2_675 1_565 ?
O00P Sc0A O015 91.31(15) 2_675 1_565 ?
O00Q Sc0A O010 94.62(14) 2_675 2_676 ?
O00P Sc0A O010 174.93(15) 2_675 2_676 ?
O015 Sc0A O010 92.70(15) 1_565 2_676 ?
O00Q Sc0A O012 95.06(14) 2_675 . ?
O00P Sc0A O012 85.54(13) 2_675 . ?
O015 Sc0A O012 166.92(17) 1_565 . ?
O010 Sc0A O012 91.22(14) 2_676 . ?
O00Q Sc0A O00Y 177.52(14) 2_675 1_456 ?
O00P Sc0A O00Y 96.70(14) 2_675 1_456 ?
O015 Sc0A O00Y 84.94(15) 1_565 1_456 ?
O010 Sc0A O00Y 86.74(14) 2_676 1_456 ?
O012 Sc0A O00Y 82.83(14) . 1_456 ?
O00Q Sc0A Sc09 40.27(9) 2_675 2_675 ?
O00P Sc0A Sc09 41.56(10) 2_675 2_675 ?
O015 Sc0A Sc09 94.42(11) 1_565 2_675 ?
O010 Sc0A Sc09 134.87(11) 2_676 2_675 ?
O012 Sc0A Sc09 91.63(10) . 2_675 ?
O00Y Sc0A Sc09 138.26(11) 1_456 2_675 ?
O00Q Sc0A Sc0B 105.65(10) 2_675 . ?
O00P Sc0A Sc0B 28.25(9) 2_675 . ?
O015 Sc0A Sc0B 102.95(13) 1_565 . ?
O010 Sc0A Sc0B 152.41(11) 2_676 . ?
O012 Sc0A Sc0B 68.86(10) . . ?
O00Y Sc0A Sc0B 72.40(10) 1_456 . ?
Sc09 Sc0A Sc0B 67.10(3) 2_675 . ?
O00Q Sc0A Sc0C 24.31(9) 2_675 2_676 ?
O00P Sc0A Sc0C 106.00(10) 2_675 2_676 ?
O015 Sc0A Sc0C 98.52(13) 1_565 2_676 ?
O010 Sc0A Sc0C 70.33(10) 2_676 2_676 ?
O012 Sc0A Sc0C 94.55(11) . 2_676 ?
O00Y Sc0A Sc0C 156.90(11) 1_456 2_676 ?
Sc09 Sc0A Sc0C 64.54(3) 2_675 2_676 ?
Sc0B Sc0A Sc0C 128.07(3) . 2_676 ?
O00P Sc0B O00S 91.92(14) 2_675 2_675 ?
O00P Sc0B O011 97.75(14) 2_675 1_456 ?
O00S Sc0B O011 170.18(15) 2_675 1_456 ?
O00P Sc0B O01I 85.97(18) 2_675 . ?
O00S Sc0B O01I 92.79(17) 2_675 . ?
O011 Sc0B O01I 86.16(17) 1_456 . ?
O00P Sc0B O01L 176.34(16) 2_675 . ?
O00S Sc0B O01L 85.10(15) 2_675 . ?
O011 Sc0B O01L 85.18(16) 1_456 . ?
O01I Sc0B O01L 92.0(2) . . ?
O00P Sc0B O00U 90.59(14) 2_675 . ?
O00S Sc0B O00U 95.45(14) 2_675 . ?
O011 Sc0B O00U 86.25(14) 1_456 . ?
O01I Sc0B O00U 171.17(17) . . ?
O01L Sc0B O00U 91.80(17) . . ?
O00P Sc0B Sc0A 29.29(9) 2_675 . ?
O00S Sc0B Sc0A 117.97(11) 2_675 . ?
O011 Sc0B Sc0A 71.84(10) 1_456 . ?
O01I Sc0B Sc0A 97.55(16) . . ?
O01L Sc0B Sc0A 154.31(13) . . ?
O00U Sc0B Sc0A 75.77(10) . . ?
O00P Sc0B Sc09 25.37(9) 2_675 2_675 ?
O00S Sc0B Sc09 67.55(10) 2_675 2_675 ?
O011 Sc0B Sc09 122.26(11) 1_456 2_675 ?
O01I Sc0B Sc09 94.12(14) . 2_675 ?
O01L Sc0B Sc09 152.20(12) . 2_675 ?
O00U Sc0B Sc09 86.14(10) . 2_675 ?
Sc0A Sc0B Sc09 50.84(2) . 2_675 ?
O00Q Sc0C O014 95.36(15) 1_556 . ?
O00Q Sc0C O01B 93.71(16) 1_556 . ?
O014 Sc0C O01B 90.99(18) . . ?
O00Q Sc0C O013 95.68(14) 1_556 1_556 ?
O014 Sc0C O013 168.95(16) . 1_556 ?
O01B Sc0C O013 87.86(17) . 1_556 ?
O00Q Sc0C O019 93.56(16) 1_556 . ?
O014 Sc0C O019 89.34(18) . . ?
O01B Sc0C O019 172.66(18) . . ?
O013 Sc0C O019 90.40(17) 1_556 . ?
O00Q Sc0C O01D 178.63(15) 1_556 . ?
O014 Sc0C O01D 83.28(16) . . ?
O01B Sc0C O01D 86.52(19) . . ?
O013 Sc0C O01D 85.68(16) 1_556 . ?
O019 Sc0C O01D 86.24(19) . . ?
O00Q Sc0C Sc09 25.30(9) 1_556 1_556 ?
O014 Sc0C Sc09 120.65(12) . 1_556 ?
O01B Sc0C Sc09 92.10(12) . 1_556 ?
O013 Sc0C Sc09 70.38(10) 1_556 1_556 ?
O019 Sc0C Sc09 94.04(12) . 1_556 ?
O01D Sc0C Sc09 156.06(12) . 1_556 ?
O00Q Sc0C Sc0A 25.03(9) 1_556 2_676 ?
O014 Sc0C Sc0A 70.37(11) . 2_676 ?
O01B Sc0C Sc0A 92.63(13) . 2_676 ?
O013 Sc0C Sc0A 120.66(11) 1_556 2_676 ?
O019 Sc0C Sc0A 94.39(13) . 2_676 ?
O01D Sc0C Sc0A 153.62(12) . 2_676 ?
Sc09 Sc0C Sc0A 50.29(2) 1_556 2_676 ?
Cu03 Cl Cu05 79.99(6) . . ?
Cu04 Cl1 Cu05 79.41(5) . . ?
Cu01 Cl0D Cu02 79.67(5) . . ?
Cu06 Cl2 Cu05 80.57(5) . . ?
Cu04 Cl0E Cu06 79.44(5) . . ?
Cu02 Cl3 Cu07 80.95(6) . 1_565 ?
Cu01 Cl0F Cu07 80.27(5) . 1_565 ?
Cu07 Cl4 Cu08 79.84(6) . 2_765 ?
Cu06 Cl0G Cu03 79.56(5) . . ?
Cu08 Cl0H Cu01 78.77(5) 2_775 . ?
Cu04 Cl0I Cu03 79.80(5) . . ?
Cu02 Cl00 Cu08 79.03(5) . 2_775 ?
Sc0B O00P Sc0A 122.45(16) 2_675 2_675 ?
Sc0B O00P Sc09 130.46(16) 2_675 . ?
Sc0A O00P Sc09 97.53(15) 2_675 . ?
Sc0C O00Q Sc09 130.00(17) 1_554 . ?
Sc0C O00Q Sc0A 130.66(16) 1_554 2_675 ?
Sc09 O00Q Sc0A 99.22(15) . 2_675 ?
C01K O00R Sc09 128.2(3) . . ?
C01K O00S Sc0B 138.5(3) . 2_675 ?
Cu02 O00T Cu08 110.01(15) . 2_775 ?
Cu02 O00T Cu07 110.66(17) . 1_565 ?
Cu08 O00T Cu07 108.48(15) 2_775 1_565 ?
Cu02 O00T Cu01 109.44(16) . . ?
Cu08 O00T Cu01 109.50(16) 2_775 . ?
Cu07 O00T Cu01 108.73(15) 1_565 . ?
C01R O00U Sc0B 128.3(3) . . ?
C01Q O00V Sc09 133.2(3) . . ?
Cu03 O00W Cu05 109.75(17) . . ?
Cu03 O00W Cu04 110.98(16) . . ?
Cu05 O00W Cu04 110.04(16) . . ?
Cu03 O00W Cu06 108.13(16) . . ?
Cu05 O00W Cu06 108.59(16) . . ?
Cu04 O00W Cu06 109.29(16) . . ?
C01T O00X Sc09 141.7(3) . . ?
C01U O00Y Sc0A 133.9(3) . 1_654 ?
C025 O00Z Sc09 141.1(4) . . ?
C01O O010 Sc0A 135.5(3) . 2_676 ?
C01U O011 Sc0B 136.3(4) . 1_654 ?
C01R O012 Sc0A 137.6(3) . . ?
C01Q O013 Sc0C 135.9(4) . 1_554 ?
C01O O014 Sc0C 137.8(4) . . ?
C02E O015 Sc0A 140.8(4) . 1_545 ?
Sc0C O019 H01A 109.4 . . ?
Sc0C O019 H01B 109.5 . . ?
H01A O019 H01B 104.2 . . ?
Sc0C O01B H01C 110.2 . . ?
Sc0C O01B H01D 109.5 . . ?
H01C O01B H01D 104.0 . . ?
Sc0C O01D H01E 127.6 . . ?
Sc0C O01D H01F 128.4 . . ?
H01E O01D H01F 104.0 . . ?
Sc0B O01I H01G 112.5 . . ?
Sc0B O01I H01H 112.9 . . ?
H01G O01I H01H 101.3 . . ?
Sc0B O01L H01I 128.4 . . ?
Sc0B O01L H01J 127.7 . . ?
H01I O01L H01J 103.9 . . ?
C02B N016 C024 118.4(4) . . ?
C02B N016 Cu02 123.2(3) . . ?
C024 N016 Cu02 117.9(4) . . ?
C029 N018 C02U 117.5(5) . . ?
C029 N018 Cu04 125.8(4) . . ?
C02U N018 Cu04 116.7(4) . . ?
C020 N01A C02F 118.7(5) . . ?
C020 N01A Cu03 125.5(4) . . ?
C02F N01A Cu03 115.8(4) . . ?
C02I N01C C02P 118.4(5) . . ?
C02I N01C Cu07 123.4(4) . . ?
C02P N01C Cu07 117.9(4) . . ?
C023 N01E C02M 118.5(4) . . ?
C023 N01E Cu05 125.3(4) . . ?
C02M N01E Cu05 115.8(4) . . ?
C02V N01F C02Q 117.7(5) . . ?
C02V N01F Cu08 118.6(4) . . ?
C02Q N01F Cu08 121.6(4) . . ?
C02J N01J C02W 118.2(5) . . ?
C02J N01J Cu01 123.3(3) . . ?
C02W N01J Cu01 118.4(4) . . ?
C02X N01N C02T 117.6(5) . . ?
C02X N01N Cu06 118.4(4) . . ?
C02T N01N Cu06 123.5(4) . . ?
O00R C01K O00S 126.1(4) . . ?
O00R C01K C01W 117.8(5) . . ?
O00S C01K C01W 116.1(4) . . ?
C027 C01M C01V 117.7(5) . . ?
C027 C01M C01R 119.4(4) . . ?
C01V C01M C01R 122.9(5) . . ?
O014 C01O O010 125.6(5) . . ?
O014 C01O C01P 117.0(5) . . ?
O010 C01O C01P 117.4(5) . . ?
C02C C01P C026 118.0(5) . . ?
C02C C01P C01O 122.2(5) . . ?
C026 C01P C01O 119.7(5) . . ?
O00V C01Q O013 127.0(5) . . ?
O00V C01Q C021 116.9(5) . . ?
O013 C01Q C021 116.0(5) . . ?
O012 C01R O00U 126.7(5) . . ?
O012 C01R C01M 114.2(5) . . ?
O00U C01R C01M 119.0(4) . . ?
C02G C01S C02O 117.9(5) . . ?
C02G C01S C01U 120.1(5) . . ?
C02O C01S C01U 122.0(5) . . ?
O017 C01T O00X 127.2(5) . . ?
O017 C01T C01Y 117.0(5) . . ?
O00X C01T C01Y 115.8(5) . . ?
O00Y C01U O011 125.2(5) . . ?
O00Y C01U C01S 117.4(5) . . ?
O011 C01U C01S 117.4(5) . . ?
C020 C01V C01M 118.8(5) . . ?
C020 C01V H01V 120.6 . . ?
C01M C01V H01V 120.6 . . ?
C02L C01W C022 118.9(5) . . ?
C02L C01W C01K 120.3(5) . . ?
C022 C01W C01K 120.8(5) . . ?
C024 C01X C01Y 117.8(5) . . ?
C024 C01X H01X 121.1 . . ?
C01Y C01X H01X 121.1 . . ?
C01X C01Y C02H 119.5(4) . . ?
C01X C01Y C01T 120.7(5) . . ?
C02H C01Y C01T 119.7(5) . . ?
C02R C01Z C02K 117.6(5) . . ?
C02R C01Z C025 121.1(5) . . ?
C02K C01Z C025 121.2(5) . . ?
N01A C020 C01V 122.7(5) . . ?
N01A C020 H020 118.6 . . ?
C01V C020 H020 118.6 . . ?
C02S C021 C02D 117.8(5) . . ?
C02S C021 C01Q 122.6(5) . . ?
C02D C021 C01Q 119.5(5) . . ?
C02Q C022 C01W 118.1(5) . . ?
C02Q C022 H022 121.0 . . ?
C01W C022 H022 121.0 . . ?
N01E C023 C028 122.5(5) . . ?
N01E C023 H023 118.7 . . ?
C028 C023 H023 118.7 . . ?
N016 C024 C01X 123.2(5) . . ?
N016 C024 H024 118.4 . . ?
C01X C024 H024 118.4 . . ?
O01G C025 O00Z 127.0(5) . . ?
O01G C025 C01Z 115.8(5) . . ?
O00Z C025 C01Z 117.1(6) . . ?
C02U C026 C01P 118.4(5) . . ?
C02U C026 H026 120.8 . . ?
C01P C026 H026 120.8 . . ?
C01M C027 C02F 121.5(5) . . ?
C01M C027 H027 119.3 . . ?
C02F C027 H027 119.3 . . ?
C02A C028 C023 118.7(5) . . ?
C02A C028 H028 120.7 . . ?
C023 C028 H028 120.7 . . ?
N018 C029 C02C 123.7(6) . . ?
N018 C029 H029 118.1 . . ?
C02C C029 H029 118.1 . . ?
C02N C02A C028 118.7(5) . . ?
C02N C02A C02E 120.2(5) . . ?
C028 C02A C02E 121.1(5) . . ?
N016 C02B C02H 122.8(5) . . ?
N016 C02B H02B 118.6 . . ?
C02H C02B H02B 118.6 . . ?
C01P C02C C029 118.8(6) . . ?
C01P C02C H02C 120.6 . . ?
C029 C02C H02C 120.6 . . ?
C02T C02D C021 119.0(6) . . ?
C02T C02D H02D 120.5 . . ?
C021 C02D H02D 120.5 . . ?
O01H C02E O015 127.2(5) . . ?
O01H C02E C02A 119.1(5) . . ?
O015 C02E C02A 113.7(5) . . ?
N01A C02F C027 120.4(5) . . ?
N01A C02F H02F 119.8 . . ?
C027 C02F H02F 119.8 . . ?
C01S C02G C02J 119.1(5) . . ?
C01S C02G H02G 120.5 . . ?
C02J C02G H02G 120.5 . . ?
C02B C02H C01Y 118.3(5) . . ?
C02B C02H H02H 120.8 . . ?
C01Y C02H H02H 120.8 . . ?
N01C C02I C02K 122.0(5) . . ?
N01C C02I H02I 119.0 . . ?
C02K C02I H02I 119.0 . . ?
N01J C02J C02G 122.6(5) . . ?
N01J C02J H02J 118.7 . . ?
C02G C02J H02J 118.7 . . ?
C02I C02K C01Z 119.9(6) . . ?
C02I C02K H02K 120.1 . . ?
C01Z C02K H02K 120.1 . . ?
C02V C02L C01W 119.6(6) . . ?
C02V C02L H02L 120.2 . . ?
C01W C02L H02L 120.2 . . ?
N01E C02M C02N 121.9(5) . . ?
N01E C02M H02M 119.1 . . ?
C02N C02M H02M 119.1 . . ?
C02A C02N C02M 119.7(5) . . ?
C02A C02N H02N 120.2 . . ?
C02M C02N H02N 120.2 . . ?
C01S C02O C02W 120.5(5) . . ?
C01S C02O H02O 119.8 . . ?
C02W C02O H02O 119.8 . . ?
N01C C02P C02R 121.7(5) . . ?
N01C C02P H02P 119.1 . . ?
C02R C02P H02P 119.1 . . ?
N01F C02Q C022 123.1(5) . . ?
N01F C02Q H02Q 118.5 . . ?
C022 C02Q H02Q 118.5 . . ?
C01Z C02R C02P 120.3(5) . . ?
C01Z C02R H02R 119.8 . . ?
C02P C02R H02R 119.8 . . ?
C021 C02S C02X 120.6(6) . . ?
C021 C02S H02S 119.7 . . ?
C02X C02S H02S 119.7 . . ?
N01N C02T C02D 122.7(5) . . ?
N01N C02T H02T 118.7 . . ?
C02D C02T H02T 118.7 . . ?
N018 C02U C026 123.5(6) . . ?
N018 C02U H02U 118.3 . . ?
C026 C02U H02U 118.3 . . ?
N01F C02V C02L 122.5(6) . . ?
N01F C02V H02V 118.8 . . ?
C02L C02V H02V 118.8 . . ?
N01J C02W C02O 121.7(6) . . ?
N01J C02W H02W 119.2 . . ?
C02O C02W H02W 119.2 . . ?
N01N C02X C02S 122.2(6) . . ?
N01N C02X H02X 118.9 . . ?
C02S C02X H02X 118.9 . . ?

loop_
_geom_bond_atom_site_label_1
_geom_bond_atom_site_label_2
_geom_bond_distance
_geom_bond_site_symmetry_2
_geom_bond_publ_flag
Cu01 O00T 1.901(3) . ?
Cu01 N01J 1.971(4) . ?
Cu01 Cl0D 2.3543(15) . ?
Cu01 Cl0F 2.3733(16) . ?
Cu01 Cl0H 2.4704(16) . ?
Cu02 O00T 1.883(3) . ?
Cu02 N016 1.983(4) . ?
Cu02 Cl3 2.3965(19) . ?
Cu02 Cl00 2.4055(16) . ?
Cu02 Cl0D 2.4661(16) . ?
Cu03 O00W 1.874(3) . ?
Cu03 N01A 1.950(4) . ?
Cu03 Cl 2.3879(17) . ?
Cu03 Cl0G 2.4301(17) . ?
Cu03 Cl0I 2.4539(16) . ?
Cu04 O00W 1.897(3) . ?
Cu04 N018 1.977(4) . ?
Cu04 Cl0I 2.3904(18) . ?
Cu04 Cl0E 2.4083(17) . ?
Cu04 Cl1 2.4243(17) . ?
Cu05 O00W 1.886(3) . ?
Cu05 N01E 1.963(4) . ?
Cu05 Cl 2.3963(18) . ?
Cu05 Cl2 2.4128(18) . ?
Cu05 Cl1 2.4276(17) . ?
Cu06 O00W 1.918(3) . ?
Cu06 N01N 1.947(5) . ?
Cu06 Cl2 2.3631(17) . ?
Cu06 Cl0G 2.3678(17) . ?
Cu06 Cl0E 2.4601(16) . ?
Cu07 O00T 1.901(3) 1_545 ?
Cu07 N01C 1.963(4) . ?
Cu07 Cl4 2.377(2) . ?
Cu07 Cl3 2.3969(18) 1_545 ?
Cu07 Cl0F 2.4201(17) 1_545 ?
Cu08 O00T 1.893(3) 2_775 ?
Cu08 N01F 1.972(4) . ?
Cu08 Cl0H 2.4118(18) 2_775 ?
Cu08 Cl4 2.420(2) 2_765 ?
Cu08 Cl00 2.4547(17) 2_775 ?
Sc09 O00Q 2.026(3) . ?
Sc09 O00P 2.070(3) . ?
Sc09 O00Z 2.089(3) . ?
Sc09 O00X 2.116(4) . ?
Sc09 O00V 2.133(4) . ?
Sc09 O00R 2.170(3) . ?
Sc09 Sc0A 3.0939(12) 2_675 ?
Sc09 Sc0C 3.6314(13) 1_554 ?
Sc09 Sc0B 3.6757(14) 2_675 ?
Sc0A O00Q 2.036(3) 2_675 ?
Sc0A O00P 2.044(3) 2_675 ?
Sc0A O015 2.052(4) 1_565 ?
Sc0A O010 2.139(3) 2_676 ?
Sc0A O012 2.141(3) . ?
Sc0A O00Y 2.160(4) 1_456 ?
Sc0A Sc09 3.0939(12) 2_675 ?
Sc0A Sc0B 3.5251(13) . ?
Sc0A Sc0C 3.6502(14) 2_676 ?
Sc0B O00P 1.978(3) 2_675 ?
Sc0B O00S 2.097(3) 2_675 ?
Sc0B O011 2.120(3) 1_456 ?
Sc0B O01I 2.126(4) . ?
Sc0B O01L 2.126(4) . ?
Sc0B O00U 2.129(4) . ?
Sc0B Sc09 3.6757(14) 2_675 ?
Sc0C O00Q 1.981(4) 1_556 ?
Sc0C O014 2.096(4) . ?
Sc0C O01B 2.119(4) . ?
Sc0C O013 2.122(4) 1_556 ?
Sc0C O019 2.126(4) . ?
Sc0C O01D 2.163(4) . ?
Sc0C Sc09 3.6314(14) 1_556 ?
Sc0C Sc0A 3.6502(14) 2_676 ?
Cl3 Cu07 2.3969(18) 1_565 ?
Cl0F Cu07 2.4201(17) 1_565 ?
Cl4 Cu08 2.420(2) 2_765 ?
Cl0H Cu08 2.4118(18) 2_775 ?
Cl00 Cu08 2.4547(17) 2_775 ?
O00P Sc0B 1.978(3) 2_675 ?
O00P Sc0A 2.044(3) 2_675 ?
O00Q Sc0C 1.981(4) 1_554 ?
O00Q Sc0A 2.036(3) 2_675 ?
O00R C01K 1.257(6) . ?
O00S C01K 1.259(6) . ?
O00S Sc0B 2.097(3) 2_675 ?
O00T Cu08 1.893(3) 2_775 ?
O00T Cu07 1.901(3) 1_565 ?
O00U C01R 1.255(6) . ?
O00V C01Q 1.249(7) . ?
O00X C01T 1.251(7) . ?
O00Y C01U 1.233(6) . ?
O00Y Sc0A 2.160(4) 1_654 ?
O00Z C025 1.246(7) . ?
O010 C01O 1.255(7) . ?
O010 Sc0A 2.139(3) 2_676 ?
O011 C01U 1.261(6) . ?
O011 Sc0B 2.120(3) 1_654 ?
O012 C01R 1.247(6) . ?
O013 C01Q 1.257(6) . ?
O013 Sc0C 2.122(4) 1_554 ?
O014 C01O 1.249(7) . ?
O015 C02E 1.276(7) . ?
O015 Sc0A 2.052(4) 1_545 ?
O017 C01T 1.241(7) . ?
O019 H01A 0.8744 . ?
O019 H01B 0.8741 . ?
O01B H01C 0.8781 . ?
O01B H01D 0.8776 . ?
O01D H01E 0.9170 . ?
O01D H01F 0.9171 . ?
O01G C025 1.236(7) . ?
O01H C02E 1.232(7) . ?
O01I H01G 0.9261 . ?
O01I H01H 0.9232 . ?
O01L H01I 0.9218 . ?
O01L H01J 0.9208 . ?
N016 C02B 1.329(7) . ?
N016 C024 1.337(7) . ?
N018 C029 1.298(7) . ?
N018 C02U 1.336(8) . ?
N01A C020 1.332(7) . ?
N01A C02F 1.355(7) . ?
N01C C02I 1.328(7) . ?
N01C C02P 1.351(7) . ?
N01E C023 1.311(7) . ?
N01E C02M 1.350(7) . ?
N01F C02V 1.334(7) . ?
N01F C02Q 1.342(7) . ?
N01J C02J 1.326(7) . ?
N01J C02W 1.344(7) . ?
N01N C02X 1.347(7) . ?
N01N C02T 1.349(8) . ?
C01K C01W 1.510(7) . ?
C01M C027 1.366(7) . ?
C01M C01V 1.391(7) . ?
C01M C01R 1.492(7) . ?
C01O C01P 1.507(7) . ?
C01P C02C 1.365(8) . ?
C01P C026 1.396(8) . ?
C01Q C021 1.496(8) . ?
C01S C02G 1.372(7) . ?
C01S C02O 1.373(8) . ?
C01S C01U 1.493(7) . ?
C01T C01Y 1.535(7) . ?
C01V C020 1.385(8) . ?
C01V H01V 0.9500 . ?
C01W C02L 1.367(8) . ?
C01W C022 1.388(8) . ?
C01X C024 1.372(7) . ?
C01X C01Y 1.380(7) . ?
C01X H01X 0.9500 . ?
C01Y C02H 1.391(7) . ?
C01Z C02R 1.357(8) . ?
C01Z C02K 1.393(8) . ?
C01Z C025 1.512(8) . ?
C020 H020 0.9500 . ?
C021 C02S 1.358(8) . ?
C021 C02D 1.404(8) . ?
C022 C02Q 1.364(8) . ?
C022 H022 0.9500 . ?
C023 C028 1.390(7) . ?
C023 H023 0.9500 . ?
C024 H024 0.9500 . ?
C026 C02U 1.361(8) . ?
C026 H026 0.9500 . ?
C027 C02F 1.376(8) . ?
C027 H027 0.9500 . ?
C028 C02A 1.374(8) . ?
C028 H028 0.9500 . ?
C029 C02C 1.385(8) . ?
C029 H029 0.9500 . ?
C02A C02N 1.366(8) . ?
C02A C02E 1.527(8) . ?
C02B C02H 1.367(7) . ?
C02B H02B 0.9500 . ?
C02C H02C 0.9500 . ?
C02D C02T 1.373(8) . ?
C02D H02D 0.9500 . ?
C02F H02F 0.9500 . ?
C02G C02J 1.401(8) . ?
C02G H02G 0.9500 . ?
C02H H02H 0.9500 . ?
C02I C02K 1.385(8) . ?
C02I H02I 0.9500 . ?
C02J H02J 0.9500 . ?
C02K H02K 0.9500 . ?
C02L C02V 1.359(8) . ?
C02L H02L 0.9500 . ?
C02M C02N 1.366(8) . ?
C02M H02M 0.9500 . ?
C02N H02N 0.9500 . ?
C02O C02W 1.381(8) . ?
C02O H02O 0.9500 . ?
C02P C02R 1.387(8) . ?
C02P H02P 0.9500 . ?
C02Q H02Q 0.9500 . ?
C02R H02R 0.9500 . ?
C02S C02X 1.374(9) . ?
C02S H02S 0.9500 . ?
C02T H02T 0.9500 . ?
C02U H02U 0.9500 . ?
C02V H02V 0.9500 . ?
C02W H02W 0.9500 . ?
C02X H02X 0.9500 . ?

loop_
_geom_torsion_atom_site_label_1
_geom_torsion_atom_site_label_2
_geom_torsion_atom_site_label_3
_geom_torsion_atom_site_label_4
_geom_torsion
_geom_torsion_site_symmetry_1
_geom_torsion_site_symmetry_2
_geom_torsion_site_symmetry_3
_geom_torsion_site_symmetry_4
_geom_torsion_publ_flag
O00Q Sc0A Sc0B O00P -33.5(2) 2_675 . . 2_675 ?
O015 Sc0A Sc0B O00P 67.8(2) 1_565 . . 2_675 ?
O010 Sc0A Sc0B O00P -169.3(3) 2_676 . . 2_675 ?
O012 Sc0A Sc0B O00P -122.9(2) . . . 2_675 ?
O00Y Sc0A Sc0B O00P 148.1(2) 1_456 . . 2_675 ?
Sc09 Sc0A Sc0B O00P -21.6(2) 2_675 . . 2_675 ?
Sc0C Sc0A Sc0B O00P -44.1(2) 2_676 . . 2_675 ?
O00Q Sc0A Sc0B O00S -3.83(16) 2_675 . . 2_675 ?
O00P Sc0A Sc0B O00S 29.7(2) 2_675 . . 2_675 ?
O015 Sc0A Sc0B O00S 97.43(16) 1_565 . . 2_675 ?
O010 Sc0A Sc0B O00S -139.6(3) 2_676 . . 2_675 ?
O012 Sc0A Sc0B O00S -93.25(15) . . . 2_675 ?
O00Y Sc0A Sc0B O00S 177.77(16) 1_456 . . 2_675 ?
Sc09 Sc0A Sc0B O00S 8.08(12) 2_675 . . 2_675 ?
Sc0C Sc0A Sc0B O00S -14.48(13) 2_676 . . 2_675 ?
O00Q Sc0A Sc0B O011 175.51(15) 2_675 . . 1_456 ?
O00P Sc0A Sc0B O011 -151.0(2) 2_675 . . 1_456 ?
O015 Sc0A Sc0B O011 -83.23(16) 1_565 . . 1_456 ?
O010 Sc0A Sc0B O011 39.7(3) 2_676 . . 1_456 ?
O012 Sc0A Sc0B O011 86.09(15) . . . 1_456 ?
O00Y Sc0A Sc0B O011 -2.89(15) 1_456 . . 1_456 ?
Sc09 Sc0A Sc0B O011 -172.58(11) 2_675 . . 1_456 ?
Sc0C Sc0A Sc0B O011 164.87(12) 2_676 . . 1_456 ?
O00Q Sc0A Sc0B O01I -101.07(17) 2_675 . . . ?
O00P Sc0A Sc0B O01I -67.6(2) 2_675 . . . ?
O015 Sc0A Sc0B O01I 0.19(17) 1_565 . . . ?
O010 Sc0A Sc0B O01I 123.2(3) 2_676 . . . ?
O012 Sc0A Sc0B O01I 169.50(17) . . . . ?
O00Y Sc0A Sc0B O01I 80.52(17) 1_456 . . . ?
Sc09 Sc0A Sc0B O01I -89.17(13) 2_675 . . . ?
Sc0C Sc0A Sc0B O01I -111.72(14) 2_676 . . . ?
O00Q Sc0A Sc0B O01L 147.9(3) 2_675 . . . ?
O00P Sc0A Sc0B O01L -178.6(4) 2_675 . . . ?
O015 Sc0A Sc0B O01L -110.8(4) 1_565 . . . ?
O010 Sc0A Sc0B O01L 12.1(4) 2_676 . . . ?
O012 Sc0A Sc0B O01L 58.5(4) . . . . ?
O00Y Sc0A Sc0B O01L -30.5(4) 1_456 . . . ?
Sc09 Sc0A Sc0B O01L 159.8(3) 2_675 . . . ?
Sc0C Sc0A Sc0B O01L 137.3(3) 2_676 . . . ?
O00Q Sc0A Sc0B O00U 84.82(14) 2_675 . . . ?
O00P Sc0A Sc0B O00U 118.3(2) 2_675 . . . ?
O015 Sc0A Sc0B O00U -173.92(15) 1_565 . . . ?
O010 Sc0A Sc0B O00U -51.0(3) 2_676 . . . ?
O012 Sc0A Sc0B O00U -4.61(14) . . . . ?
O00Y Sc0A Sc0B O00U -93.59(14) 1_456 . . . ?
Sc09 Sc0A Sc0B O00U 96.72(10) 2_675 . . . ?
Sc0C Sc0A Sc0B O00U 74.17(11) 2_676 . . . ?
O00Q Sc0A Sc0B Sc09 -11.90(10) 2_675 . . 2_675 ?
O00P Sc0A Sc0B Sc09 21.6(2) 2_675 . . 2_675 ?
O015 Sc0A Sc0B Sc09 89.36(11) 1_565 . . 2_675 ?
O010 Sc0A Sc0B Sc09 -147.7(2) 2_676 . . 2_675 ?
O012 Sc0A Sc0B Sc09 -101.33(11) . . . 2_675 ?
O00Y Sc0A Sc0B Sc09 169.69(11) 1_456 . . 2_675 ?
Sc0C Sc0A Sc0B Sc09 -22.55(4) 2_676 . . 2_675 ?
O00W Cu03 Cl Cu05 -1.68(11) . . . . ?
N01A Cu03 Cl Cu05 179.95(14) . . . . ?
Cl0G Cu03 Cl Cu05 79.10(8) . . . . ?
Cl0I Cu03 Cl Cu05 -82.60(8) . . . . ?
O00W Cu05 Cl Cu03 1.67(11) . . . . ?
N01E Cu05 Cl Cu03 -175.97(14) . . . . ?
Cl2 Cu05 Cl Cu03 -78.56(8) . . . . ?
Cl1 Cu05 Cl Cu03 83.58(8) . . . . ?
O00W Cu04 Cl1 Cu05 0.99(11) . . . . ?
N018 Cu04 Cl1 Cu05 176.14(14) . . . . ?
Cl0I Cu04 Cl1 Cu05 83.19(7) . . . . ?
Cl0E Cu04 Cl1 Cu05 -82.28(7) . . . . ?
O00W Cu05 Cl1 Cu04 -1.00(11) . . . . ?
N01E Cu05 Cl1 Cu04 173.82(15) . . . . ?
Cl Cu05 Cl1 Cu04 -82.62(7) . . . . ?
Cl2 Cu05 Cl1 Cu04 81.12(7) . . . . ?
O00T Cu01 Cl0D Cu02 5.22(10) . . . . ?
N01J Cu01 Cl0D Cu02 -169.98(14) . . . . ?
Cl0F Cu01 Cl0D Cu02 -75.73(8) . . . . ?
Cl0H Cu01 Cl0D Cu02 88.16(6) . . . . ?
O00T Cu02 Cl0D Cu01 -5.29(10) . . . . ?
N016 Cu02 Cl0D Cu01 175.05(13) . . . . ?
Cl3 Cu02 Cl0D Cu01 73.40(7) . . . . ?
Cl00 Cu02 Cl0D Cu01 -88.80(6) . . . . ?
O00W Cu06 Cl2 Cu05 3.80(11) . . . . ?
N01N Cu06 Cl2 Cu05 -173.05(15) . . . . ?
Cl0G Cu06 Cl2 Cu05 -77.47(9) . . . . ?
Cl0E Cu06 Cl2 Cu05 85.96(7) . . . . ?
O00W Cu05 Cl2 Cu06 -3.87(11) . . . . ?
N01E Cu05 Cl2 Cu06 178.55(14) . . . . ?
Cl Cu05 Cl2 Cu06 76.34(8) . . . . ?
Cl1 Cu05 Cl2 Cu06 -86.26(7) . . . . ?
O00W Cu04 Cl0E Cu06 0.14(11) . . . . ?
N018 Cu04 Cl0E Cu06 -178.99(15) . . . . ?
Cl0I Cu04 Cl0E Cu06 -82.05(7) . . . . ?
Cl1 Cu04 Cl0E Cu06 82.62(7) . . . . ?
O00W Cu06 Cl0E Cu04 -0.14(11) . . . . ?
N01N Cu06 Cl0E Cu04 -176.76(15) . . . . ?
Cl2 Cu06 Cl0E Cu04 -82.90(7) . . . . ?
Cl0G Cu06 Cl0E Cu04 83.41(7) . . . . ?
O00T Cu02 Cl3 Cu07 -0.49(11) . . . 1_565 ?
N016 Cu02 Cl3 Cu07 -176.05(14) . . . 1_565 ?
Cl00 Cu02 Cl3 Cu07 81.65(9) . . . 1_565 ?
Cl0D Cu02 Cl3 Cu07 -78.85(9) . . . 1_565 ?
O00T Cu01 Cl0F Cu07 -4.69(10) . . . 1_565 ?
N01J Cu01 Cl0F Cu07 171.26(14) . . . 1_565 ?
Cl0D Cu01 Cl0F Cu07 76.52(8) . . . 1_565 ?
Cl0H Cu01 Cl0F Cu07 -87.65(6) . . . 1_565 ?
O00T Cu07 Cl4 Cu08 3.70(11) 1_545 . . 2_765 ?
N01C Cu07 Cl4 Cu08 -172.33(15) . . . 2_765 ?
Cl3 Cu07 Cl4 Cu08 85.15(9) 1_545 . . 2_765 ?
Cl0F Cu07 Cl4 Cu08 -78.24(8) 1_545 . . 2_765 ?
O00W Cu06 Cl0G Cu03 -5.21(10) . . . . ?
N01N Cu06 Cl0G Cu03 168.84(15) . . . . ?
Cl2 Cu06 Cl0G Cu03 75.77(8) . . . . ?
Cl0E Cu06 Cl0G Cu03 -87.74(6) . . . . ?
O00W Cu03 Cl0G Cu06 5.34(10) . . . . ?
N01A Cu03 Cl0G Cu06 -179.88(13) . . . . ?
Cl Cu03 Cl0G Cu06 -75.40(8) . . . . ?
Cl0I Cu03 Cl0G Cu06 86.37(7) . . . . ?
O00T Cu01 Cl0H Cu08 0.34(10) . . . 2_775 ?
N01J Cu01 Cl0H Cu08 179.27(14) . . . 2_775 ?
Cl0D Cu01 Cl0H Cu08 -83.63(7) . . . 2_775 ?
Cl0F Cu01 Cl0H Cu08 83.96(7) . . . 2_775 ?
O00W Cu04 Cl0I Cu03 -2.27(11) . . . . ?
N018 Cu04 Cl0I Cu03 -178.42(14) . . . . ?
Cl0E Cu04 Cl0I Cu03 80.68(7) . . . . ?
Cl1 Cu04 Cl0I Cu03 -84.45(7) . . . . ?
O00W Cu03 Cl0I Cu04 2.30(11) . . . . ?
N01A Cu03 Cl0I Cu04 -173.64(14) . . . . ?
Cl Cu03 Cl0I Cu04 84.12(7) . . . . ?
Cl0G Cu03 Cl0I Cu04 -79.69(7) . . . . ?
O00T Cu02 Cl00 Cu08 1.17(11) . . . 2_775 ?
N016 Cu02 Cl00 Cu08 175.76(14) . . . 2_775 ?
Cl3 Cu02 Cl00 Cu08 -79.93(8) . . . 2_775 ?
Cl0D Cu02 Cl00 Cu08 82.96(6) . . . 2_775 ?
O00Q Sc09 O00P Sc0B 143.7(2) . . . 2_675 ?
O00Z Sc09 O00P Sc0B -119.6(2) . . . 2_675 ?
O00X Sc09 O00P Sc0B 49.3(2) . . . 2_675 ?
O00V Sc09 O00P Sc0B 114(3) . . . 2_675 ?
O00R Sc09 O00P Sc0B -32.5(2) . . . 2_675 ?
Sc0A Sc09 O00P Sc0B 145.5(3) 2_675 . . 2_675 ?
Sc0C Sc09 O00P Sc0B 141.42(19) 1_554 . . 2_675 ?
O00Q Sc09 O00P Sc0A -1.76(14) . . . 2_675 ?
O00Z Sc09 O00P Sc0A 94.92(15) . . . 2_675 ?
O00X Sc09 O00P Sc0A -96.21(15) . . . 2_675 ?
O00V Sc09 O00P Sc0A -32(3) . . . 2_675 ?
O00R Sc09 O00P Sc0A -178.04(14) . . . 2_675 ?
Sc0C Sc09 O00P Sc0A -4.08(14) 1_554 . . 2_675 ?
Sc0B Sc09 O00P Sc0A -145.5(3) 2_675 . . 2_675 ?
O00P Sc09 O00Q Sc0C -174.7(2) . . . 1_554 ?
O00Z Sc09 O00Q Sc0C 91.7(2) . . . 1_554 ?
O00X Sc09 O00Q Sc0C -81.9(2) . . . 1_554 ?
O00V Sc09 O00Q Sc0C 3.9(2) . . . 1_554 ?
O00R Sc09 O00Q Sc0C -149.0(8) . . . 1_554 ?
Sc0A Sc09 O00Q Sc0C -176.4(3) 2_675 . . 1_554 ?
Sc0B Sc09 O00Q Sc0C -160.38(19) 2_675 . . 1_554 ?
O00P Sc09 O00Q Sc0A 1.78(14) . . . 2_675 ?
O00Z Sc09 O00Q Sc0A -91.85(16) . . . 2_675 ?
O00X Sc09 O00Q Sc0A 94.55(15) . . . 2_675 ?
O00V Sc09 O00Q Sc0A -179.68(13) . . . 2_675 ?
O00R Sc09 O00Q Sc0A 27.4(10) . . . 2_675 ?
Sc0C Sc09 O00Q Sc0A 176.4(3) 1_554 . . 2_675 ?
Sc0B Sc09 O00Q Sc0A 16.05(13) 2_675 . . 2_675 ?
O00Q Sc09 O00R C01K 16.3(12) . . . . ?
O00P Sc09 O00R C01K 41.6(4) . . . . ?
O00Z Sc09 O00R C01K 136.2(4) . . . . ?
O00X Sc09 O00R C01K -51.8(4) . . . . ?
O00V Sc09 O00R C01K -136.8(4) . . . . ?
Sc0A Sc09 O00R C01K 39.9(5) 2_675 . . . ?
Sc0C Sc09 O00R C01K -119.1(4) 1_554 . . . ?
Sc0B Sc09 O00R C01K 28.1(4) 2_675 . . . ?
N016 Cu02 O00T Cu08 -110.1(16) . . . 2_775 ?
Cl3 Cu02 O00T Cu08 120.51(17) . . . 2_775 ?
Cl00 Cu02 O00T Cu08 -1.58(15) . . . 2_775 ?
Cl0D Cu02 O00T Cu08 -113.50(16) . . . 2_775 ?
N016 Cu02 O00T Cu07 130.1(16) . . . 1_565 ?
Cl3 Cu02 O00T Cu07 0.65(14) . . . 1_565 ?
Cl00 Cu02 O00T Cu07 -121.44(15) . . . 1_565 ?
Cl0D Cu02 O00T Cu07 126.64(14) . . . 1_565 ?
N016 Cu02 O00T Cu01 10.3(17) . . . . ?
Cl3 Cu02 O00T Cu01 -119.14(16) . . . . ?
Cl00 Cu02 O00T Cu01 118.76(15) . . . . ?
Cl0D Cu02 O00T Cu01 6.84(13) . . . . ?
N01J Cu01 O00T Cu02 71(2) . . . . ?
Cl0D Cu01 O00T Cu02 -7.14(14) . . . . ?
Cl0F Cu01 O00T Cu02 127.20(15) . . . . ?
Cl0H Cu01 O00T Cu02 -121.11(15) . . . . ?
N01J Cu01 O00T Cu08 -168.0(19) . . . 2_775 ?
Cl0D Cu01 O00T Cu08 113.52(14) . . . 2_775 ?
Cl0F Cu01 O00T Cu08 -112.14(14) . . . 2_775 ?
Cl0H Cu01 O00T Cu08 -0.45(14) . . . 2_775 ?
N01J Cu01 O00T Cu07 -50(2) . . . 1_565 ?
Cl0D Cu01 O00T Cu07 -128.12(14) . . . 1_565 ?
Cl0F Cu01 O00T Cu07 6.22(13) . . . 1_565 ?
Cl0H Cu01 O00T Cu07 117.91(14) . . . 1_565 ?
O00P Sc0B O00U C01R 23.7(4) 2_675 . . . ?
O00S Sc0B O00U C01R 115.7(4) 2_675 . . . ?
O011 Sc0B O00U C01R -74.1(4) 1_456 . . . ?
O01I Sc0B O00U C01R -43.3(13) . . . . ?
O01L Sc0B O00U C01R -159.1(4) . . . . ?
Sc0A Sc0B O00U C01R -1.9(4) . . . . ?
Sc09 Sc0B O00U C01R 48.7(4) 2_675 . . . ?
O00Q Sc09 O00V C01Q -13.9(5) . . . . ?
O00P Sc09 O00V C01Q 16(3) . . . . ?
O00Z Sc09 O00V C01Q -110.9(5) . . . . ?
O00X Sc09 O00V C01Q 80.5(5) . . . . ?
O00R Sc09 O00V C01Q 162.1(4) . . . . ?
Sc0A Sc09 O00V C01Q -14.2(5) 2_675 . . . ?
Sc0C Sc09 O00V C01Q -12.2(4) 1_554 . . . ?
Sc0B Sc09 O00V C01Q 123.4(4) 2_675 . . . ?
N01A Cu03 O00W Cu05 165.5(17) . . . . ?
Cl Cu03 O00W Cu05 2.23(14) . . . . ?
Cl0G Cu03 O00W Cu05 -125.12(15) . . . . ?
Cl0I Cu03 O00W Cu05 118.79(15) . . . . ?
N01A Cu03 O00W Cu04 43.6(18) . . . . ?
Cl Cu03 O00W Cu04 -119.62(16) . . . . ?
Cl0G Cu03 O00W Cu04 113.04(15) . . . . ?
Cl0I Cu03 O00W Cu04 -3.06(14) . . . . ?
N01A Cu03 O00W Cu06 -76.2(17) . . . . ?
Cl Cu03 O00W Cu06 120.52(14) . . . . ?
Cl0G Cu03 O00W Cu06 -6.82(13) . . . . ?
Cl0I Cu03 O00W Cu06 -122.92(14) . . . . ?
N01E Cu05 O00W Cu03 151.0(18) . . . . ?
Cl Cu05 O00W Cu03 -2.23(14) . . . . ?
Cl2 Cu05 O00W Cu03 122.97(15) . . . . ?
Cl1 Cu05 O00W Cu03 -121.07(15) . . . . ?
N01E Cu05 O00W Cu04 -86.6(19) . . . . ?
Cl Cu05 O00W Cu04 120.18(16) . . . . ?
Cl2 Cu05 O00W Cu04 -114.62(16) . . . . ?
Cl1 Cu05 O00W Cu04 1.33(15) . . . . ?
N01E Cu05 O00W Cu06 33.0(19) . . . . ?
Cl Cu05 O00W Cu06 -120.23(15) . . . . ?
Cl2 Cu05 O00W Cu06 4.97(14) . . . . ?
Cl1 Cu05 O00W Cu06 120.92(15) . . . . ?
N018 Cu04 O00W Cu03 51(2) . . . . ?
Cl0I Cu04 O00W Cu03 3.13(15) . . . . ?
Cl0E Cu04 O00W Cu03 -119.36(16) . . . . ?
Cl1 Cu04 O00W Cu03 120.34(16) . . . . ?
N018 Cu04 O00W Cu05 -71(2) . . . . ?
Cl0I Cu04 O00W Cu05 -118.55(16) . . . . ?
Cl0E Cu04 O00W Cu05 118.97(16) . . . . ?
Cl1 Cu04 O00W Cu05 -1.34(15) . . . . ?
N018 Cu04 O00W Cu06 170.3(19) . . . . ?
Cl0I Cu04 O00W Cu06 122.30(15) . . . . ?
Cl0E Cu04 O00W Cu06 -0.19(14) . . . . ?
Cl1 Cu04 O00W Cu06 -120.49(15) . . . . ?
N01N Cu06 O00W Cu03 -92.5(17) . . . . ?
Cl2 Cu06 O00W Cu03 -124.10(14) . . . . ?
Cl0G Cu06 O00W Cu03 7.00(13) . . . . ?
Cl0E Cu06 O00W Cu03 121.10(14) . . . . ?
N01N Cu06 O00W Cu05 26.5(18) . . . . ?
Cl2 Cu06 O00W Cu05 -5.07(14) . . . . ?
Cl0G Cu06 O00W Cu05 126.03(15) . . . . ?
Cl0E Cu06 O00W Cu05 -119.87(15) . . . . ?
N01N Cu06 O00W Cu04 146.6(17) . . . . ?
Cl2 Cu06 O00W Cu04 114.99(15) . . . . ?
Cl0G Cu06 O00W Cu04 -113.92(15) . . . . ?
Cl0E Cu06 O00W Cu04 0.19(14) . . . . ?
O00Q Sc09 O00X C01T 64.8(5) . . . . ?
O00P Sc09 O00X C01T 146.4(5) . . . . ?
O00Z Sc09 O00X C01T -87.5(9) . . . . ?
O00V Sc09 O00X C01T -30.9(5) . . . . ?
O00R Sc09 O00X C01T -123.2(6) . . . . ?
Sc0A Sc09 O00X C01T 105.5(5) 2_675 . . . ?
Sc0C Sc09 O00X C01T 40.4(5) 1_554 . . . ?
Sc0B Sc09 O00X C01T 165.0(5) 2_675 . . . ?
O00Q Sc09 O00Z C025 -37.2(6) . . . . ?
O00P Sc09 O00Z C025 -119.1(6) . . . . ?
O00X Sc09 O00Z C025 115.0(8) . . . . ?
O00V Sc09 O00Z C025 58.6(6) . . . . ?
O00R Sc09 O00Z C025 150.4(6) . . . . ?
Sc0A Sc09 O00Z C025 -78.0(6) 2_675 . . . ?
Sc0C Sc09 O00Z C025 -12.3(6) 1_554 . . . ?
Sc0B Sc09 O00Z C025 -140.8(6) 2_675 . . . ?
O00Q Sc0A O012 C01R -88.4(5) 2_675 . . . ?
O00P Sc0A O012 C01R -7.0(5) 2_675 . . . ?
O015 Sc0A O012 C01R 69.4(9) 1_565 . . . ?
O010 Sc0A O012 C01R 176.9(5) 2_676 . . . ?
O00Y Sc0A O012 C01R 90.3(5) 1_456 . . . ?
Sc09 Sc0A O012 C01R -48.2(5) 2_675 . . . ?
Sc0B Sc0A O012 C01R 16.5(5) . . . . ?
Sc0C Sc0A O012 C01R -112.7(5) 2_676 . . . ?
O00Q Sc0C O014 C01O 0.2(6) 1_556 . . . ?
O01B Sc0C O014 C01O 94.0(6) . . . . ?
O013 Sc0C O014 C01O 177.9(8) 1_556 . . . ?
O019 Sc0C O014 C01O -93.3(6) . . . . ?
O01D Sc0C O014 C01O -179.6(6) . . . . ?
Sc09 Sc0C O014 C01O 1.0(7) 1_556 . . . ?
Sc0A Sc0C O014 C01O 1.5(6) 2_676 . . . ?
O00T Cu02 N016 C02B -120.5(16) . . . . ?
Cl3 Cu02 N016 C02B 8.4(4) . . . . ?
Cl00 Cu02 N016 C02B 131.5(4) . . . . ?
Cl0D Cu02 N016 C02B -117.1(4) . . . . ?
O00T Cu02 N016 C024 51.4(18) . . . . ?
Cl3 Cu02 N016 C024 -179.8(4) . . . . ?
Cl00 Cu02 N016 C024 -56.7(4) . . . . ?
Cl0D Cu02 N016 C024 54.8(4) . . . . ?
O00W Cu04 N018 C029 -165.9(17) . . . . ?
Cl0I Cu04 N018 C029 -118.1(5) . . . . ?
Cl0E Cu04 N018 C029 4.5(5) . . . . ?
Cl1 Cu04 N018 C029 125.2(5) . . . . ?
O00W Cu04 N018 C02U 14(2) . . . . ?
Cl0I Cu04 N018 C02U 61.5(5) . . . . ?
Cl0E Cu04 N018 C02U -175.9(5) . . . . ?
Cl1 Cu04 N018 C02U -55.1(5) . . . . ?
O00W Cu03 N01A C020 -177(56) . . . . ?
Cl Cu03 N01A C020 -14.2(5) . . . . ?
Cl0G Cu03 N01A C020 113.7(4) . . . . ?
Cl0I Cu03 N01A C020 -130.8(4) . . . . ?
O00W Cu03 N01A C02F 5(2) . . . . ?
Cl Cu03 N01A C02F 167.9(4) . . . . ?
Cl0G Cu03 N01A C02F -64.3(4) . . . . ?
Cl0I Cu03 N01A C02F 51.2(4) . . . . ?
O00T Cu07 N01C C02I 154(2) 1_545 . . . ?
Cl4 Cu07 N01C C02I -131.1(5) . . . . ?
Cl3 Cu07 N01C C02I -14.3(5) 1_545 . . . ?
Cl0F Cu07 N01C C02I 111.5(5) 1_545 . . . ?
O00T Cu07 N01C C02P -20(3) 1_545 . . . ?
Cl4 Cu07 N01C C02P 54.8(4) . . . . ?
Cl3 Cu07 N01C C02P 171.6(4) 1_545 . . . ?
Cl0F Cu07 N01C C02P -62.6(4) 1_545 . . . ?
O00W Cu05 N01E C023 -138.4(17) . . . . ?
Cl Cu05 N01E C023 14.5(5) . . . . ?
Cl2 Cu05 N01E C023 -110.5(5) . . . . ?
Cl1 Cu05 N01E C023 134.0(5) . . . . ?
O00W Cu05 N01E C02M 35(2) . . . . ?
Cl Cu05 N01E C02M -171.7(4) . . . . ?
Cl2 Cu05 N01E C02M 63.3(4) . . . . ?
Cl1 Cu05 N01E C02M -52.2(4) . . . . ?
O00T Cu08 N01F C02V -60.4(17) 2_775 . . . ?
Cl0H Cu08 N01F C02V 159.9(5) 2_775 . . . ?
Cl4 Cu08 N01F C02V -77.6(5) 2_765 . . . ?
Cl00 Cu08 N01F C02V 39.6(5) 2_775 . . . ?
O00T Cu08 N01F C02Q 102.9(15) 2_775 . . . ?
Cl0H Cu08 N01F C02Q -36.8(5) 2_775 . . . ?
Cl4 Cu08 N01F C02Q 85.7(5) 2_765 . . . ?
Cl00 Cu08 N01F C02Q -157.2(5) 2_775 . . . ?
O00T Cu01 N01J C02J 154.4(18) . . . . ?
Cl0D Cu01 N01J C02J -127.4(5) . . . . ?
Cl0F Cu01 N01J C02J 98.7(5) . . . . ?
Cl0H Cu01 N01J C02J -13.0(5) . . . . ?
O00T Cu01 N01J C02W -24(2) . . . . ?
Cl0D Cu01 N01J C02W 54.3(5) . . . . ?
Cl0F Cu01 N01J C02W -79.6(5) . . . . ?
Cl0H Cu01 N01J C02W 168.7(4) . . . . ?
O00W Cu06 N01N C02X 41(2) . . . . ?
Cl2 Cu06 N01N C02X 72.6(5) . . . . ?
Cl0G Cu06 N01N C02X -57.9(5) . . . . ?
Cl0E Cu06 N01N C02X -172.9(5) . . . . ?
O00W Cu06 N01N C02T -130.6(16) . . . . ?
Cl2 Cu06 N01N C02T -99.1(5) . . . . ?
Cl0G Cu06 N01N C02T 130.3(5) . . . . ?
Cl0E Cu06 N01N C02T 15.3(5) . . . . ?
Sc09 O00R C01K O00S -27.5(8) . . . . ?
Sc09 O00R C01K C01W 150.7(4) . . . . ?
Sc0B O00S C01K O00R -9.5(9) 2_675 . . . ?
Sc0B O00S C01K C01W 172.3(4) 2_675 . . . ?
Sc0C O014 C01O O010 -5.8(10) . . . . ?
Sc0C O014 C01O C01P 175.1(4) . . . . ?
Sc0A O010 C01O O014 8.7(10) 2_676 . . . ?
Sc0A O010 C01O C01P -172.3(4) 2_676 . . . ?
O014 C01O C01P C02C 177.5(6) . . . . ?
O010 C01O C01P C02C -1.7(9) . . . . ?
O014 C01O C01P C026 -5.2(8) . . . . ?
O010 C01O C01P C026 175.6(5) . . . . ?
Sc09 O00V C01Q O013 20.6(8) . . . . ?
Sc09 O00V C01Q C021 -158.9(3) . . . . ?
Sc0C O013 C01Q O00V -14.9(9) 1_554 . . . ?
Sc0C O013 C01Q C021 164.6(4) 1_554 . . . ?
Sc0A O012 C01R O00U -25.0(8) . . . . ?
Sc0A O012 C01R C01M 154.9(4) . . . . ?
Sc0B O00U C01R O012 13.4(7) . . . . ?
Sc0B O00U C01R C01M -166.5(3) . . . . ?
C027 C01M C01R O012 -17.7(7) . . . . ?
C01V C01M C01R O012 164.3(5) . . . . ?
C027 C01M C01R O00U 162.2(5) . . . . ?
C01V C01M C01R O00U -15.8(7) . . . . ?
Sc09 O00X C01T O017 -16.6(9) . . . . ?
Sc09 O00X C01T C01Y 166.1(4) . . . . ?
Sc0A O00Y C01U O011 -8.8(8) 1_654 . . . ?
Sc0A O00Y C01U C01S 172.3(3) 1_654 . . . ?
Sc0B O011 C01U O00Y 2.7(9) 1_654 . . . ?
Sc0B O011 C01U C01S -178.4(3) 1_654 . . . ?
C02G C01S C01U O00Y -6.0(8) . . . . ?
C02O C01S C01U O00Y 176.0(5) . . . . ?
C02G C01S C01U O011 174.9(5) . . . . ?
C02O C01S C01U O011 -3.0(8) . . . . ?
C027 C01M C01V C020 2.2(7) . . . . ?
C01R C01M C01V C020 -179.8(4) . . . . ?
O00R C01K C01W C02L -179.8(6) . . . . ?
O00S C01K C01W C02L -1.5(8) . . . . ?
O00R C01K C01W C022 2.2(8) . . . . ?
O00S C01K C01W C022 -179.5(5) . . . . ?
C024 C01X C01Y C02H -1.1(8) . . . . ?
C024 C01X C01Y C01T 176.2(5) . . . . ?
O017 C01T C01Y C01X 170.2(5) . . . . ?
O00X C01T C01Y C01X -12.2(7) . . . . ?
O017 C01T C01Y C02H -12.5(7) . . . . ?
O00X C01T C01Y C02H 165.1(5) . . . . ?
C02F N01A C020 C01V -3.6(8) . . . . ?
Cu03 N01A C020 C01V 178.5(4) . . . . ?
C01M C01V C020 N01A 0.1(8) . . . . ?
O00V C01Q C021 C02S 173.6(6) . . . . ?
O013 C01Q C021 C02S -6.1(8) . . . . ?
O00V C01Q C021 C02D -6.6(7) . . . . ?
O013 C01Q C021 C02D 173.8(5) . . . . ?
C02L C01W C022 C02Q -1.3(10) . . . . ?
C01K C01W C022 C02Q 176.8(6) . . . . ?
C02M N01E C023 C028 0.9(8) . . . . ?
Cu05 N01E C023 C028 174.5(4) . . . . ?
C02B N016 C024 C01X 0.3(8) . . . . ?
Cu02 N016 C024 C01X -171.9(4) . . . . ?
C01Y C01X C024 N016 0.4(8) . . . . ?
Sc09 O00Z C025 O01G -9.5(11) . . . . ?
Sc09 O00Z C025 C01Z 173.2(4) . . . . ?
C02R C01Z C025 O01G -176.7(6) . . . . ?
C02K C01Z C025 O01G 7.1(8) . . . . ?
C02R C01Z C025 O00Z 0.9(8) . . . . ?
C02K C01Z C025 O00Z -175.2(5) . . . . ?
C02C C01P C026 C02U -0.1(9) . . . . ?
C01O C01P C026 C02U -177.6(6) . . . . ?
C01V C01M C027 C02F -0.9(8) . . . . ?
C01R C01M C027 C02F -179.1(5) . . . . ?
N01E C023 C028 C02A -0.6(8) . . . . ?
C02U N018 C029 C02C -1.3(10) . . . . ?
Cu04 N018 C029 C02C 178.4(5) . . . . ?
C023 C028 C02A C02N 1.0(8) . . . . ?
C023 C028 C02A C02E -178.4(5) . . . . ?
C024 N016 C02B C02H -0.2(8) . . . . ?
Cu02 N016 C02B C02H 171.6(4) . . . . ?
C026 C01P C02C C029 2.6(9) . . . . ?
C01O C01P C02C C029 180.0(6) . . . . ?
N018 C029 C02C C01P -2.0(11) . . . . ?
C02S C021 C02D C02T 2.7(9) . . . . ?
C01Q C021 C02D C02T -177.1(5) . . . . ?
Sc0A O015 C02E O01H 11.3(10) 1_545 . . . ?
Sc0A O015 C02E C02A -168.1(4) 1_545 . . . ?
C02N C02A C02E O01H -173.4(6) . . . . ?
C028 C02A C02E O01H 6.0(9) . . . . ?
C02N C02A C02E O015 6.0(8) . . . . ?
C028 C02A C02E O015 -174.6(5) . . . . ?
C020 N01A C02F C027 4.9(8) . . . . ?
Cu03 N01A C02F C027 -177.1(4) . . . . ?
C01M C027 C02F N01A -2.6(9) . . . . ?
C02O C01S C02G C02J -2.2(9) . . . . ?
C01U C01S C02G C02J 179.7(5) . . . . ?
N016 C02B C02H C01Y -0.5(8) . . . . ?
C01X C01Y C02H C02B 1.2(8) . . . . ?
C01T C01Y C02H C02B -176.1(5) . . . . ?
C02P N01C C02I C02K 0.0(9) . . . . ?
Cu07 N01C C02I C02K -174.1(4) . . . . ?
C02W N01J C02J C02G -0.1(9) . . . . ?
Cu01 N01J C02J C02G -178.4(5) . . . . ?
C01S C02G C02J N01J 1.9(10) . . . . ?
N01C C02I C02K C01Z -1.4(9) . . . . ?
C02R C01Z C02K C02I 2.7(9) . . . . ?
C025 C01Z C02K C02I 179.0(5) . . . . ?
C022 C01W C02L C02V 2.1(11) . . . . ?
C01K C01W C02L C02V -175.9(6) . . . . ?
C023 N01E C02M C02N -1.6(9) . . . . ?
Cu05 N01E C02M C02N -175.9(5) . . . . ?
C028 C02A C02N C02M -1.8(9) . . . . ?
C02E C02A C02N C02M 177.6(6) . . . . ?
N01E C02M C02N C02A 2.1(10) . . . . ?
C02G C01S C02O C02W 1.0(9) . . . . ?
C01U C01S C02O C02W 179.0(6) . . . . ?
C02I N01C C02P C02R 0.0(9) . . . . ?
Cu07 N01C C02P C02R 174.5(5) . . . . ?
C02V N01F C02Q C022 -3.3(11) . . . . ?
Cu08 N01F C02Q C022 -166.6(5) . . . . ?
C01W C022 C02Q N01F 1.9(11) . . . . ?
C02K C01Z C02R C02P -2.7(9) . . . . ?
C025 C01Z C02R C02P -179.0(6) . . . . ?
N01C C02P C02R C01Z 1.4(10) . . . . ?
C02D C021 C02S C02X -2.5(10) . . . . ?
C01Q C021 C02S C02X 177.4(6) . . . . ?
C02X N01N C02T C02D -1.5(10) . . . . ?
Cu06 N01N C02T C02D 170.3(5) . . . . ?
C021 C02D C02T N01N -0.7(10) . . . . ?
C029 N018 C02U C026 4.0(11) . . . . ?
Cu04 N018 C02U C026 -175.7(6) . . . . ?
C01P C026 C02U N018 -3.3(11) . . . . ?
C02Q N01F C02V C02L 4.2(11) . . . . ?
Cu08 N01F C02V C02L 168.0(6) . . . . ?
C01W C02L C02V N01F -3.7(12) . . . . ?
C02J N01J C02W C02O -1.2(9) . . . . ?
Cu01 N01J C02W C02O 177.2(5) . . . . ?
C01S C02O C02W N01J 0.8(10) . . . . ?
C02T N01N C02X C02S 1.8(11) . . . . ?
Cu06 N01N C02X C02S -170.4(6) . . . . ?
C021 C02S C02X N01N 0.2(12) . . . . ?

loop_
_platon_squeeze_void_nr
_platon_squeeze_void_average_x
_platon_squeeze_void_average_y
_platon_squeeze_void_average_z
_platon_squeeze_void_volume
_platon_squeeze_void_count_electrons
_platon_squeeze_void_content
1 -0.065 0.016 0.363 4721 1108 ' '
